data_1569418
loop_
_publ_author_name
'Carroll, Robert C.'
'Harrowven, David C.'
'Pearce, James E.'
'Coles, Simon J.'

_publ_section_title
;
 A systematic study of the interplay between guest molecule structure and
 intermolecular interactions in crystalline sponges
;
_journal_issue 4
_journal_name_full IUCrJ
_journal_page_first 497
_journal_page_last 508
_journal_paper_doi 10.1107/S2052252523005146
_journal_volume 10
_journal_year 2023
_chemical_formula_moiety 'C36 H24 I6 N12 Zn3, 0.837(C16 H18 O4), 0.833(C6 H12)'
_chemical_formula_sum 'C54.39 H49.06 I6 N12 O3.35 Zn3'
_chemical_formula_weight 1881.81
_chemical_name_common 'Benzyl Biaryl Alcohol-8,10,12-Methoxy (absorbed in crystalline sponge)'
_chemical_name_systematic '(2',4',6'-trimethoxy-[1,1'-biphenyl]-2-yl)methanol (absorbed in crystalline sponge)'
_space_group_crystal_system monoclinic
_space_group_IT_number 15
_space_group_name_Hall '-C 2yc'
_space_group_name_H-M_alt 'C 1 2/c 1'
_atom_sites_solution_hydrogens geom
_atom_sites_solution_primary dual
_audit_creation_date 2023-04-04
_audit_creation_method
;
Olex2 1.5
(compiled 2023.03.06 svn.rbb2c1857 for OlexSys, GUI svn.r6748)
;
_cell_angle_alpha 90
_cell_angle_beta 101.400(6)
_cell_angle_gamma 90
_cell_formula_units_Z 8
_cell_length_a 34.533(3)
_cell_length_b 15.0103(9)
_cell_length_c 30.9081(14)
_cell_measurement_reflns_used 7534
_cell_measurement_temperature 100(2)
_cell_measurement_theta_max 73.9770
_cell_measurement_theta_min 3.4140
_cell_volume 15705.2(18)
_computing_cell_refinement 'CrysAlisPro 1.171.42.72a (Rigaku OD, 2022)'
_computing_data_collection 'CrysAlisPro 1.171.42.72a (Rigaku OD, 2022)'
_computing_data_reduction 'CrysAlisPro 1.171.42.72a (Rigaku OD, 2022)'
_computing_molecular_graphics 'Olex2 1.5 (Dolomanov et al., 2009)'
_computing_publication_material 'Olex2 1.5 (Dolomanov et al., 2009)'
_computing_structure_refinement 'SHELXL 2018/3 (Sheldrick, 2015)'
_computing_structure_solution 'SHELXT 2014/5 (Sheldrick, 2014)'
_diffrn_ambient_environment N~2~
_diffrn_ambient_temperature 100(2)
_diffrn_detector 'hybrid pixel array detector'
_diffrn_detector_area_resol_mean 10.0000
_diffrn_detector_dtime 0.000
_diffrn_detector_type 'Rigaku, HyPix 6000HE'
_diffrn_measured_fraction_theta_full 0.983
_diffrn_measured_fraction_theta_max 0.937
_diffrn_measurement_details
;
List of Runs (angles in degrees, time in seconds):

  # Type    Start    End  Width  t~exp~   \w     \q     \k     \f   Frames
--------------------------------------------------------------------------
  1  \w   -105.00 -54.00   0.50    1.20    -- -103.00 102.00 -37.00  102
  2  \w   -160.00 -88.00   0.50    1.20    -- -103.00-102.00-140.00  144
  3  \w    -57.00 -31.00   0.50    1.20    -- -103.00  61.00-180.00   52
  4  \w   -157.00 -90.00   0.50    1.20    -- -103.00 -61.00 150.00  134
  5  \w   -115.00 -89.00   0.50    1.20    -- -103.00 -61.00 -90.00   52
  6  \w    -69.00 -43.00   0.50    1.20    -- -103.00  61.00 -90.00   52
  7  \w   -170.00-131.00   0.50    1.20    -- -103.00 -61.00 -90.00   78
  8  \w     32.00 105.00   0.50    1.20    --  101.75-102.00-140.00  146
  9  \w    110.00 137.00   0.50    1.20    --  101.75 102.00 -37.00   54
 10  \w     90.00 138.00   0.50    1.20    --  101.75 125.00  30.00   96
 11  \w     86.00 112.00   0.50    1.20    --  101.75  61.00 -60.00   52
 12  \w     29.00  54.00   0.50    1.20    --  101.75 -61.00 -60.00   50
 13  \w     31.00  72.00   0.50    1.20    --  101.75 -61.00-120.00   82
 14  \w     34.00  68.00   0.50    1.20    --  101.75 -61.00   0.00   68
 15  \w     31.00  72.00   0.50    1.20    --  101.75 -61.00 -90.00   82
 16  \w    145.00 175.00   0.50    1.20    --  101.75  61.00 -60.00   60
 17  \w     29.00  72.00   0.50    1.20    --  101.75 -61.00  60.00   86
 18  \w    146.00 171.00   0.50    1.20    --  101.75 125.00  30.00   50
 19  \w    -80.00   3.00   0.50    0.30    --  -46.01 102.00 -37.00  166
 20  \w     40.00  65.00   0.50    0.30    --   46.01-102.00-140.00   50
 21  \w   -116.00 -31.00   0.50    0.30    --  -46.01 -57.00-150.00  170
 22  \w   -112.00 -32.00   0.50    0.30    --  -46.01 -57.00 120.00  160
;
_diffrn_measurement_device 'four-circle diffractometer'
_diffrn_measurement_device_details 'Rigaku Oxford Difffraction, UG2 \k goniometer'
_diffrn_measurement_device_type 'ROD, Synergy Custom system, HyPix'
_diffrn_measurement_method '\w scans'
_diffrn_measurement_specimen_support 'MiTeGen loops'
_diffrn_orient_matrix_type 'CrysAlisPro convention (1999,Acta A55,543-557)'
_diffrn_orient_matrix_UB_11 -0.0397736000
_diffrn_orient_matrix_UB_12 -0.0017292000
_diffrn_orient_matrix_UB_13 -0.0330060000
_diffrn_orient_matrix_UB_21 -0.0069504000
_diffrn_orient_matrix_UB_22 0.0983690000
_diffrn_orient_matrix_UB_23 0.0104373000
_diffrn_orient_matrix_UB_31 0.0210124000
_diffrn_orient_matrix_UB_32 0.0291492000
_diffrn_orient_matrix_UB_33 -0.0372498000
_diffrn_radiation_collimation 0.3
_diffrn_radiation_monochromator 'Varimax focusing mirrors'
_diffrn_radiation_probe x-ray
_diffrn_radiation_type 'Cu K\a'
_diffrn_radiation_wavelength 1.54184
_diffrn_reflns_av_R_equivalents 0.0541
_diffrn_reflns_av_unetI/netI 0.0429
_diffrn_reflns_Laue_measured_fraction_full 0.983
_diffrn_reflns_Laue_measured_fraction_max 0.937
_diffrn_reflns_limit_h_max 43
_diffrn_reflns_limit_h_min -42
_diffrn_reflns_limit_k_max 18
_diffrn_reflns_limit_k_min -18
_diffrn_reflns_limit_l_max 33
_diffrn_reflns_limit_l_min -38
_diffrn_reflns_number 46392
_diffrn_reflns_point_group_measured_fraction_full 0.983
_diffrn_reflns_point_group_measured_fraction_max 0.937
_diffrn_reflns_theta_full 67.684
_diffrn_reflns_theta_max 74.985
_diffrn_reflns_theta_min 2.611
_diffrn_source 'Rotating-anode X-ray tube'
_diffrn_source_current 30.0
_diffrn_source_power 1.2
_diffrn_source_target Cu
_diffrn_source_type 'Rigaku 007 HF'
_diffrn_source_voltage 40.0
_exptl_absorpt_coefficient_mu 19.921
_exptl_absorpt_correction_T_max 0.485
_exptl_absorpt_correction_T_min 0.071
_exptl_absorpt_correction_type gaussian
_exptl_absorpt_process_details
;
CrysAlisPro 1.171.42.72a (Rigaku Oxford Diffraction, 2022)
Numerical absorption correction based on gaussian integration over
a multifaceted crystal model
Empirical absorption correction using spherical harmonics,
implemented in SCALE3 ABSPACK scaling algorithm.
;
_exptl_crystal_colour colourless
_exptl_crystal_colour_primary colourless
_exptl_crystal_density_diffrn 1.592
_exptl_crystal_description block
_exptl_crystal_F_000 7153
_exptl_crystal_size_max 0.32
_exptl_crystal_size_mid 0.12
_exptl_crystal_size_min 0.07
_refine_diff_density_max 1.011
_refine_diff_density_min -1.517
_refine_diff_density_rms 0.203
_refine_ls_extinction_method none
_refine_ls_goodness_of_fit_ref 1.134
_refine_ls_hydrogen_treatment constr
_refine_ls_matrix_type full
_refine_ls_number_parameters 1010
_refine_ls_number_reflns 15173
_refine_ls_number_restraints 521
_refine_ls_restrained_S_all 1.119
_refine_ls_R_factor_all 0.1297
_refine_ls_R_factor_gt 0.1172
_refine_ls_shift/su_max 0.000
_refine_ls_shift/su_mean 0.000
_refine_ls_structure_factor_coef Fsqd
_refine_ls_weighting_details 'w=1/[\s^2^(Fo^2^)+(0.0469P)^2^+983.2523P] where P=(Fo^2^+2Fc^2^)/3'
_refine_ls_weighting_scheme calc
_refine_ls_wR_factor_gt 0.2681
_refine_ls_wR_factor_ref 0.2736
_reflns_Friedel_coverage 0.000
_reflns_number_gt 12409
_reflns_number_total 15173
_reflns_threshold_expression 'I > 2\s(I)'
_cod_data_source_file lt5059.cif
_cod_data_source_block BBA-8_10_12-Methoxy_CrystallineSponge
_cod_original_cell_volume 15705.3(17)
_cod_database_code 1569418
_shelx_shelxl_version_number 2018/3
_chemical_oxdiff_formula '(Zn3 I6 N12 H24 C36) (C16 H17 O3)2 (C6 H12)2'
_chemical_oxdiff_usercomment 9444-86
_shelx_space_group_comment
;
The symmetry employed for this shelxl refinement is uniquely defined
by the following loop, which should always be used as a source of
symmetry information in preference to the above space-group names.
They are only intended as comments.
;
_shelx_estimated_absorpt_t_max 0.336
_shelx_estimated_absorpt_t_min 0.061
_olex2_refinement_description
;
1. Fixed Uiso
 At 1.2 times of:
  All C(H) groups, All C(H,H) groups
 At 1.5 times of:
  All C(H,H,H) groups, All O(H) groups
2. Restrained distances
 C7B-C4B
 1.54 with sigma of 0.02
 C812-C811 = C812-C807 = C811-C810 = C810-C809 = C809-C808 = C808-C807
 1.54 with sigma of 0.02
 O1B-C13B
 1.43 with sigma of 0.02
 C13B-C5B
 1.54 with sigma of 0.02
 C7A-C4A
 1.54 with sigma of 0.02
 O4B-C10B
 1.43 with sigma of 0.02
 O2B-C8B
 1.43 with sigma of 0.02
 O3B-C12B
 1.43 with sigma of 0.02
 C5A-C13A
 1.54 with sigma of 0.02
 O4B-C16B
 1.43 with sigma of 0.02
 O2B-C14B
 1.43 with sigma of 0.02
 O3A-C15A
 1.54 with sigma of 0.02
 O4A-C16A
 1.54 with sigma of 0.02
 C806-C801 = C806-C805 = C801-C802 = C802-C803 = C803-C804 = C804-C805
 1.54 with sigma of 0.02
 C812-C810 = C812-C808 = C811-C809 = C810-C808 = C809-C807
 2.54 with sigma of 0.04
 C7A-O2A
 2.4 with sigma of 0.04
 C9A-O4A
 2.4 with sigma of 0.04
 C9A-O2A
 2.4 with sigma of 0.04
 C11A-O4A
 2.4 with sigma of 0.04
 C10B-C16B
 2.4 with sigma of 0.04
 C806-C802 = C806-C804 = C801-C803 = C802-C804 = C803-C805
 2.54 with sigma of 0.04
 C8A-C4A \\sim C4A-C12A
 with sigma of 0.04
 C812-C808 \\sim C810-C808 \\sim C811-C807 \\sim C811-C809 \\sim C809-C807
\\sim C812-C810
 with sigma of 0.04
 C812-C811 \\sim C811-C810 \\sim C810-C809 \\sim C809-C808 \\sim C808-C807
\\sim C807-C812
 with sigma of 0.02
 C3A-C7A \\sim C7A-C5A
 with sigma of 0.04
 C5B-C7B \\sim C7B-C3B
 with sigma of 0.04
 C12B-C4B \\sim C4B-C8B
 with sigma of 0.04
 I305-Zn33 \\sim I405-Zn43
 with sigma of 0.02
 I306-Zn33 \\sim I406-Zn43
 with sigma of 0.02
 I306-N307 \\sim I406-N307
 with sigma of 0.04
 Zn33-N306 \\sim Zn43-N306
 with sigma of 0.02
 Zn33-N307 \\sim Zn43-N307
 with sigma of 0.02
 I306-N306 \\sim I406-N306
 with sigma of 0.04
 I305-I306 \\sim I405-I406
 with sigma of 0.04
 I305-N306 \\sim I405-N306
 with sigma of 0.04
 I305-N307 \\sim I405-N307
 with sigma of 0.04
 I304-N305 \\sim I404-N305
 with sigma of 0.04
 I303-I304 \\sim I403-I404
 with sigma of 0.04
 I303-Zn32 \\sim I403-Zn42
 with sigma of 0.02
 I303-N305 \\sim I403-N305
 with sigma of 0.04
 I304-Zn32 \\sim I404-Zn42
 with sigma of 0.02
 Zn32-N305 \\sim Zn42-N305
 with sigma of 0.02
 I401-N301 \\sim I301-N301
 with sigma of 0.04
 I402-N301 \\sim I302-N301
 with sigma of 0.04
 I401-I402 \\sim I301-I302
 with sigma of 0.04
 I401-Zn41 \\sim I301-Zn31
 with sigma of 0.02
 I402-Zn41 \\sim I302-Zn31
 with sigma of 0.02
 Zn41-N301 \\sim Zn31-N301
 with sigma of 0.02
 C806-C801 \\sim C801-C802 \\sim C802-C803 \\sim C803-C804 \\sim C804-C805
\\sim C805-C806
 with sigma of 0.02
 C806-C804 \\sim C802-C804 \\sim C801-C805 \\sim C801-C803 \\sim C803-C805
\\sim C806-C802
 with sigma of 0.04
3. Restrained planarity
 C4B, C5B, C6B, C13B
 with sigma of 0.05
4. Uiso/Uaniso restraints and constraints
C812 \\sim C811 \\sim C810 \\sim C809 \\sim C808 \\sim C807: within 2A with
sigma of 0.02 and sigma for terminal atoms of 0.04 within 2A
C5B \\sim O4B \\sim C16B \\sim C10B \\sim C11B \\sim C9B \\sim C12B \\sim C8B
\\sim C7B \\sim O3B \\sim O2B \\sim C4B \\sim C15B \\sim C14B \\sim C3B \\sim
C6B \\sim C13B \\sim C2B \\sim C1B \\sim O1B: within 2A with sigma of 0.02 and
sigma for terminal atoms of 0.04 within 2A
C9A \\sim C4A \\sim C5A \\sim C3A \\sim C7A \\sim C6A \\sim C13A \\sim C2A
\\sim C12A \\sim C8A \\sim C1A \\sim O1A \\sim O3A \\sim C11A \\sim O2A \\sim
C15A \\sim C10A \\sim C14A \\sim O4A \\sim C16A: within 2A with sigma of 0.04
and sigma for terminal atoms of 0.08 within 2A
C809 \\sim C812 \\sim C811 \\sim C807 \\sim C810 \\sim C808: within 2A with
sigma of 0.04 and sigma for terminal atoms of 0.08 within 2A
C806 \\sim C801 \\sim C802 \\sim C803 \\sim C804 \\sim C805: within 2A with
sigma of 0.04 and sigma for terminal atoms of 0.08 within 2A
C801 \\sim C806 \\sim C805 \\sim C802 \\sim C804 \\sim C803: within 2A with
sigma of 0.04 and sigma for terminal atoms of 0.08 within 2A
Uanis(Zn31) = Uanis(Zn41)
5. Rigid body (RIGU) restrains
 C812, C811, C810, C809, C808, C807
 with sigma for 1-2 distances of 0.004 and sigma for 1-3 distances of 0.004
 C806, C801, C802, C803, C804, C805
 with sigma for 1-2 distances of 0.004 and sigma for 1-3 distances of 0.004
6. Others
 Sof(I404)=Sof(Zn42)=Sof(I403)=1-FVAR(1)
 Sof(I303)=Sof(I304)=Sof(Zn32)=FVAR(1)
 Fixed Sof: I401(0.24329) I402(0.24329) I305(0.58072) I306(0.58072)
 Zn41(0.24329) Zn33(0.58072) I405(0.41928) Zn43(0.41928) I406(0.41928)
 I302(0.75671) Zn31(0.75671) I301(0.75671) C4A(0.42293) C5A(0.42293)
 C6A(0.42293) H6A(0.42293) C1A(0.42293) H1A(0.42293) C2A(0.42293) H2A(0.42293)
 C3A(0.42293) H3A(0.42293) O2A(0.42293) O4A(0.42293) O3A(0.42293) C10A(0.42293)
 C11A(0.42293) H11A(0.42293) C12A(0.42293) C7A(0.42293) C8A(0.42293)
 C9A(0.42293) H9A(0.42293) C14A(0.42293) H14A(0.42293) H14B(0.42293)
 H14C(0.42293) C16A(0.42293) H16A(0.42293) H16B(0.42293) H16C(0.42293)
 C15A(0.42293) H15A(0.42293) H15B(0.42293) H15C(0.42293) O4B(0.41393)
 O2B(0.41393) C16B(0.41393) H16D(0.41393) H16E(0.41393) H16F(0.41393)
 C14B(0.41393) H14D(0.41393) H14E(0.41393) H14F(0.41393) C7B(0.41393)
 C12B(0.41393) C11B(0.41393) H11B(0.41393) C10B(0.41393) C9B(0.41393)
 H9B(0.41393) C8B(0.41393) O3B(0.41393) C4B(0.41393) C5B(0.41393) C6B(0.41393)
 H6B(0.41393) C1B(0.41393) H1B(0.41393) C2B(0.41393) H2B(0.41393) C3B(0.41393)
 H3B(0.41393) C15B(0.41393) H15D(0.41393) H15E(0.41393) H15F(0.41393)
 O1B(0.41393) H1BA(0.41393) C13B(0.41393) H13C(0.41393) H13D(0.41393)
 C13A(0.42293) H13A(0.42293) H13B(0.42293) O1A(0.42293) H1AA(0.42293)
 C806(0.53341) H80A(0.53341) H80B(0.53341) C801(0.53341) H80C(0.53341)
 H80D(0.53341) C802(0.53341) H80E(0.53341) H80F(0.53341) C803(0.53341)
 H80G(0.53341) H80H(0.53341) C804(0.53341) H80I(0.53341) H80J(0.53341)
 C805(0.53341) H80K(0.53341) H80L(0.53341) C812(0.29927) H81A(0.29927)
 H81B(0.29927) C811(0.29927) H81C(0.29927) H81D(0.29927) C810(0.29927)
 H81E(0.29927) H81F(0.29927) C809(0.29927) H80M(0.29927) H80N(0.29927)
 C808(0.29927) H80O(0.29927) H80P(0.29927) C807(0.29927) H80Q(0.29927)
 H80R(0.29927)
7.a Secondary CH2 refined with riding coordinates:
 C13B(H13C,H13D), C13A(H13A,H13B), C806(H80A,H80B), C801(H80C,H80D), C802(H80E,
 H80F), C803(H80G,H80H), C804(H80I,H80J), C805(H80K,H80L), C812(H81A,H81B),
 C811(H81C,H81D), C810(H81E,H81F), C809(H80M,H80N), C808(H80O,H80P), C807(H80Q,
 H80R)
7.b Aromatic/amide H refined with riding coordinates:
 C304(H304), C320(H320), C329(H329), C319(H319), C322(H322), C328(H328),
 C318(H318), C302(H302), C317(H317), C335(H335), C301(H301), C305(H305),
 C336(H336), C315(H315), C314(H314), C333(H333), C323(H323), C310(H310),
 C311(H311), C331(H331), C312(H312), C330(H330), C332(H332), C313(H313),
 C6A(H6A), C1A(H1A), C2A(H2A), C3A(H3A), C11A(H11A), C9A(H9A), C11B(H11B),
 C9B(H9B), C6B(H6B), C1B(H1B), C2B(H2B), C3B(H3B)
7.c Fitted hexagon refined as free rotating group:
 C4A(C5A,C6A,C1A,C2A,C3A), C10A(C11A,C12A,C7A,C8A,C9A), C7B(C12B,C11B,C10B,C9B,
 C8B), C4B(C5B,C6B,C1B,C2B,C3B)
7.d Tetrahedral OH refined with everything fixed:
 O1B(H1BA), O1A(H1AA)
7.e Idealised Me refined with everything fixed:
 C14A(H14A,H14B,H14C), C16A(H16A,H16B,H16C), C15A(H15A,H15B,H15C), C16B(H16D,
 H16E,H16F), C14B(H14D,H14E,H14F), C15B(H15D,H15E,H15F)
;
_olex2_date_sample_data_collection 2023-01-16
_olex2_date_sample_submission 2023-01-16
_olex2_submission_original_sample_id 'Benzyl Biaryl Alcohol-8,10,12-Methoxy'
_olex2_submission_special_instructions 'No special instructions were received'
_oxdiff_exptl_absorpt_empirical_details
;
Empirical correction (ABSPACK) includes:
- Absorption correction using spherical harmonics
- Frame scaling
- Detector area scaling
- B-factor correction
;
_oxdiff_exptl_absorpt_empirical_full_max 2.461
_oxdiff_exptl_absorpt_empirical_full_min 0.383

loop_
_space_group_symop_operation_xyz
'x, y, z'
'-x, y, -z+1/2'
'x+1/2, y+1/2, z'
'-x+1/2, y+1/2, -z+1/2'
'-x, -y, -z'
'x, -y, z-1/2'
'-x+1/2, -y+1/2, -z'
'x+1/2, -y+1/2, z-1/2'

loop_
_atom_site_label
_atom_site_type_symbol
_atom_site_fract_x
_atom_site_fract_y
_atom_site_fract_z
_atom_site_U_iso_or_equiv
_atom_site_adp_type
_atom_site_occupancy
_atom_site_site_symmetry_order
_atom_site_calc_flag
_atom_site_refinement_flags_posn
_atom_site_refinement_flags_adp
_atom_site_refinement_flags_occupancy
_atom_site_disorder_assembly
_atom_site_disorder_group
I401 I 0.9725(5) 0.6568(8) 0.8679(6) 0.052(2) Uani 0.2433 1 d D . P A 7
I402 I 0.8741(4) 0.7231(7) 0.9386(4) 0.061(3) Uani 0.2433 1 d D . P A 7
I303 I 0.87107(18) -0.1571(4) 0.80802(15) 0.0643(12) Uani 0.520(19) 1 d D . P B 1
I305 I 0.6042(3) 0.7328(5) 0.6004(2) 0.0794(12) Uani 0.5807 1 d D . P C 4
I306 I 0.6433(2) 0.6044(4) 0.48488(15) 0.0698(10) Uani 0.5807 1 d D . P C 4
I304 I 0.76652(15) -0.2369(3) 0.70770(11) 0.0565(13) Uani 0.520(19) 1 d D . P B 1
Zn41 Zn 0.9172(6) 0.6140(19) 0.9069(8) 0.0522(11) Uani 0.2433 1 d D . P A 7
Zn33 Zn 0.6252(2) 0.5985(4) 0.5596(2) 0.0456(18) Uani 0.5807 1 d D . P C 4
Zn32 Zn 0.8282(3) -0.1428(5) 0.7317(3) 0.0473(17) Uani 0.520(19) 1 d D . P B 1
N310 N 0.4265(4) 0.2158(8) 0.5639(4) 0.047(3) Uani 1 1 d . . . . .
N302 N 0.7811(4) 0.4464(7) 0.7235(4) 0.049(3) Uani 1 1 d . . . . .
N304 N 0.7660(4) 0.3103(7) 0.6859(4) 0.046(3) Uani 1 1 d . . . . .
N308 N 0.4628(4) 0.3474(9) 0.5894(4) 0.051(3) Uani 1 1 d . . . . .
N309 N 0.4788(4) 0.2665(8) 0.5292(4) 0.049(3) Uani 1 1 d . . . . .
N306 N 0.6700(4) 0.5316(9) 0.6015(4) 0.058(4) Uani 1 1 d D . . . .
N301 N 0.8790(4) 0.5485(8) 0.8567(4) 0.053(3) Uani 1 1 d D . . . .
N307 N 0.5797(4) 0.5088(10) 0.5554(5) 0.061(4) Uani 1 1 d D . . . .
N311 N 0.4322(5) -0.0180(9) 0.4501(5) 0.063(4) Uani 1 1 d . . . . .
N303 N 0.8194(4) 0.3181(8) 0.7472(4) 0.056(4) Uani 1 1 d . . . . .
C324 C 0.4828(5) 0.3317(9) 0.5586(4) 0.045(3) Uani 1 1 d . . . . .
C325 C 0.4504(5) 0.2077(9) 0.5346(4) 0.043(3) Uani 1 1 d . . . . .
N312 N 0.3585(5) 0.3328(9) 0.6814(6) 0.072(4) Uani 1 1 d . . . . .
C327 C 0.4452(5) 0.1281(9) 0.5054(4) 0.043(3) Uani 1 1 d . . . . .
N305 N 0.8129(5) -0.0058(8) 0.7206(5) 0.065(4) Uani 1 1 d D . . . .
C321 C 0.5163(5) 0.3926(9) 0.5568(5) 0.046(3) Uani 1 1 d . . . . .
C303 C 0.8336(5) 0.4540(9) 0.7865(5) 0.049(4) Uani 1 1 d . . . . .
C306 C 0.8106(5) 0.4050(8) 0.7495(5) 0.048(4) Uani 1 1 d . . . . .
C304 C 0.8263(5) 0.5436(9) 0.7939(5) 0.057(5) Uani 1 1 d . . . . .
H304 H 0.805668 0.574229 0.774790 0.069 Uiso 1 1 calc R U . . .
C326 C 0.4343(5) 0.2855(10) 0.5894(5) 0.050(4) Uani 1 1 d . . . . .
C307 C 0.7956(5) 0.2709(10) 0.7155(5) 0.054(4) Uani 1 1 d . . . . .
C334 C 0.4086(5) 0.3021(10) 0.6226(5) 0.054(4) Uani 1 1 d . . . . .
C316 C 0.7293(5) 0.4424(9) 0.6600(5) 0.050(4) Uani 1 1 d . . . . .
C320 C 0.5324(5) 0.4050(10) 0.5199(5) 0.054(4) Uani 1 1 d . . . . .
H320 H 0.521658 0.373580 0.493609 0.065 Uiso 1 1 calc R U . . .
C308 C 0.7599(5) 0.3973(9) 0.6906(5) 0.048(4) Uani 1 1 d . . . . .
C329 C 0.4644(5) 0.0340(10) 0.4521(5) 0.049(4) Uani 1 1 d . . . . .
H329 H 0.483077 0.019545 0.434324 0.058 Uiso 1 1 calc R U . . .
C319 C 0.5634(5) 0.4612(11) 0.5204(6) 0.059(4) Uani 1 1 d . . . . .
H319 H 0.573834 0.466571 0.494306 0.071 Uiso 1 1 calc R U . . .
C322 C 0.5333(6) 0.4428(12) 0.5939(5) 0.063(5) Uani 1 1 d . . . . .
H322 H 0.523186 0.440849 0.620299 0.076 Uiso 1 1 calc R U . . .
C328 C 0.4709(5) 0.1070(10) 0.4791(5) 0.053(4) Uani 1 1 d . . . . .
H328 H 0.493578 0.143022 0.479454 0.063 Uiso 1 1 calc R U . . .
C318 C 0.6794(5) 0.4473(11) 0.5945(6) 0.062(5) Uani 1 1 d . . . . .
H318 H 0.665656 0.418881 0.568526 0.075 Uiso 1 1 calc R U . . .
C302 C 0.8634(6) 0.4113(10) 0.8175(7) 0.080(7) Uani 1 1 d . . . . .
H302 H 0.868228 0.349196 0.815867 0.096 Uiso 1 1 calc R U . . .
C309 C 0.8015(6) 0.1748(9) 0.7159(5) 0.056(4) Uani 1 1 d . . . . .
C317 C 0.7073(5) 0.3996(11) 0.6221(6) 0.062(5) Uani 1 1 d . . . . .
H317 H 0.711953 0.338852 0.616154 0.074 Uiso 1 1 calc R U . . .
C335 C 0.3725(6) 0.2576(12) 0.6188(6) 0.065(5) Uani 1 1 d . . . . .
H335 H 0.364165 0.215256 0.596046 0.078 Uiso 1 1 calc R U . . .
C301 C 0.8854(6) 0.4641(10) 0.8504(6) 0.072(6) Uani 1 1 d . . . . .
H301 H 0.906709 0.436608 0.869918 0.087 Uiso 1 1 calc R U . . .
C305 C 0.8495(6) 0.5881(11) 0.8295(6) 0.067(5) Uani 1 1 d . . . . .
H305 H 0.844033 0.648885 0.834361 0.080 Uiso 1 1 calc R U . . .
C336 C 0.3499(7) 0.2769(13) 0.6487(7) 0.074(5) Uani 1 1 d . . . . .
H336 H 0.325354 0.246758 0.645447 0.088 Uiso 1 1 calc R U . . .
C315 C 0.7192(5) 0.5311(10) 0.6666(5) 0.059(5) Uani 1 1 d . . . . .
H315 H 0.732886 0.561884 0.691963 0.071 Uiso 1 1 calc R U . . .
C314 C 0.6907(6) 0.5743(10) 0.6381(6) 0.065(5) Uani 1 1 d . . . . .
H314 H 0.684948 0.634751 0.643409 0.079 Uiso 1 1 calc R U . . .
C333 C 0.4194(6) 0.3602(12) 0.6574(6) 0.067(5) Uani 1 1 d . . . . .
H333 H 0.444264 0.389657 0.662030 0.081 Uiso 1 1 calc R U . . .
C323 C 0.5646(6) 0.4940(14) 0.5906(6) 0.073(6) Uani 1 1 d . . . . .
H323 H 0.577242 0.523096 0.616916 0.088 Uiso 1 1 calc R U . . .
C310 C 0.8330(7) 0.1378(11) 0.7428(7) 0.094(9) Uani 1 1 d . . . . .
H310 H 0.851178 0.175480 0.761431 0.112 Uiso 1 1 calc R U . . .
C311 C 0.8397(7) 0.0485(11) 0.7440(7) 0.085(7) Uani 1 1 d . . . . .
H311 H 0.863269 0.024973 0.761317 0.102 Uiso 1 1 calc R U . . .
C331 C 0.4125(6) 0.0712(13) 0.5052(6) 0.073(6) Uani 1 1 d . . . . .
H331 H 0.394031 0.082241 0.523632 0.088 Uiso 1 1 calc R U . . .
C312 C 0.7819(6) 0.0273(11) 0.6939(8) 0.084(7) Uani 1 1 d . . . . .
H312 H 0.763825 -0.012212 0.676380 0.101 Uiso 1 1 calc R U . . .
C330 C 0.4088(6) -0.0015(14) 0.4769(6) 0.072(6) Uani 1 1 d . . . . .
H330 H 0.387570 -0.041671 0.477250 0.087 Uiso 1 1 calc R U . . .
C332 C 0.3932(8) 0.3750(15) 0.6859(8) 0.096(8) Uani 1 1 d . . . . .
H332 H 0.400218 0.416661 0.709231 0.116 Uiso 1 1 calc R U . . .
C313 C 0.7748(6) 0.1191(12) 0.6906(7) 0.073(6) Uani 1 1 d . . . . .
H313 H 0.752161 0.142064 0.671264 0.088 Uiso 1 1 calc R U . . .
I405 I 0.6106(4) 0.7358(7) 0.5888(4) 0.151(6) Uani 0.4193 1 d D . P C 5
Zn43 Zn 0.6272(3) 0.5912(8) 0.5535(4) 0.105(7) Uani 0.4193 1 d D . P C 5
I406 I 0.6488(3) 0.5737(7) 0.4812(3) 0.125(4) Uani 0.4193 1 d D . P C 5
I404 I 0.7522(5) -0.2237(7) 0.6901(8) 0.141(5) Uani 0.480(19) 1 d D . P B 2
Zn42 Zn 0.8175(5) -0.1461(6) 0.7203(6) 0.092(4) Uani 0.480(19) 1 d D . P B 2
I403 I 0.8570(6) -0.1729(7) 0.7976(5) 0.123(4) Uani 0.480(19) 1 d D . P B 2
I302 I 0.88406(12) 0.7403(2) 0.93643(16) 0.0642(8) Uani 0.7567 1 d D . P A 6
Zn31 Zn 0.91992(19) 0.6198(6) 0.9021(2) 0.0522(11) Uani 0.7567 1 d D . P A 6
I301 I 0.97934(15) 0.6362(2) 0.86526(19) 0.0570(8) Uani 0.7567 1 d D . P A 6
C4A C 0.5159(11) 0.4699(12) 0.7392(12) 0.070(10) Uani 0.4229 1 d DG U P D -1
C5A C 0.4888(11) 0.4542(15) 0.7661(12) 0.079(12) Uani 0.4229 1 d DG U P D -1
C6A C 0.4821(9) 0.3677(17) 0.7789(10) 0.067(11) Uani 0.4229 1 d G U P D -1
H6A H 0.463503 0.356993 0.797291 0.080 Uiso 0.4229 1 calc R U P D -1
C1A C 0.5025(9) 0.2970(12) 0.7649(10) 0.081(13) Uani 0.4229 1 d G U P D -1
H1A H 0.497851 0.237921 0.773690 0.097 Uiso 0.4229 1 calc R U P D -1
C2A C 0.5296(9) 0.3127(14) 0.7380(10) 0.084(12) Uani 0.4229 1 d G U P D -1
H2A H 0.543545 0.264364 0.728444 0.101 Uiso 0.4229 1 calc R U P D -1
C3A C 0.5363(8) 0.3991(16) 0.7252(10) 0.073(11) Uani 0.4229 1 d DG U P D -1
H3A H 0.554891 0.409880 0.706798 0.088 Uiso 0.4229 1 calc R U P D -1
O2A O 0.4746(9) 0.5469(14) 0.6630(8) 0.064(8) Uani 0.4229 1 d D U P D -1
O4A O 0.5425(9) 0.8293(17) 0.6937(10) 0.080(9) Uani 0.4229 1 d D U P D -1
O3A O 0.5734(12) 0.577(2) 0.7878(12) 0.104(12) Uani 0.4229 1 d D U P D -1
C10A C 0.5382(8) 0.7391(11) 0.7007(8) 0.072(10) Uani 0.4229 1 d G U P D -1
C11A C 0.5597(8) 0.7041(14) 0.7398(9) 0.078(11) Uani 0.4229 1 d DG U P D -1
H11A H 0.579229 0.739354 0.758033 0.093 Uiso 0.4229 1 calc R U P D -1
C12A C 0.5525(9) 0.6177(15) 0.7523(8) 0.078(10) Uani 0.4229 1 d DG U P D -1
C7A C 0.5239(9) 0.5661(12) 0.7256(8) 0.066(10) Uani 0.4229 1 d DG U P D -1
C8A C 0.5024(7) 0.6011(12) 0.6865(7) 0.056(8) Uani 0.4229 1 d DG U P D -1
C9A C 0.5095(7) 0.6876(12) 0.6741(7) 0.055(8) Uani 0.4229 1 d DG U P D -1
H9A H 0.494841 0.711522 0.647363 0.066 Uiso 0.4229 1 calc R U P D -1
C14A C 0.4508(15) 0.585(3) 0.6219(16) 0.084(16) Uani 0.4229 1 d . U P D -1
H14A H 0.448979 0.541010 0.597967 0.126 Uiso 0.4229 1 calc . U P E -1
H14B H 0.463356 0.639083 0.613965 0.126 Uiso 0.4229 1 calc . U P F -1
H14C H 0.424183 0.598547 0.626587 0.126 Uiso 0.4229 1 calc . U P G -1
C16A C 0.5150(15) 0.861(4) 0.6511(14) 0.12(2) Uani 0.4229 1 d D U P D -1
H16A H 0.523093 0.833316 0.625532 0.175 Uiso 0.4229 1 calc . U P H -1
H16B H 0.516599 0.925830 0.648830 0.175 Uiso 0.4229 1 calc . U P I -1
H16C H 0.487758 0.843555 0.651764 0.175 Uiso 0.4229 1 calc . U P J -1
C15A C 0.6030(18) 0.633(4) 0.8206(16) 0.11(2) Uani 0.4229 1 d D U P D -1
H15A H 0.621720 0.661340 0.804998 0.166 Uiso 0.4229 1 calc . U P K -1
H15B H 0.617386 0.593899 0.843860 0.166 Uiso 0.4229 1 calc . U P L -1
H15C H 0.588721 0.678341 0.833855 0.166 Uiso 0.4229 1 calc . U P M -1
O4B O 0.8883(13) 0.6084(16) 0.7154(10) 0.107(10) Uani 0.4139 1 d D U P N 1
O2B O 0.8163(13) 0.446(2) 0.5874(10) 0.129(11) Uani 0.4139 1 d D U P N 1
C16B C 0.9252(17) 0.608(4) 0.745(2) 0.139(19) Uani 0.4139 1 d D U P N 1
H16D H 0.941961 0.560571 0.737052 0.208 Uiso 0.4139 1 calc . U P O 1
H16E H 0.920938 0.596674 0.775343 0.208 Uiso 0.4139 1 calc . U P P 1
H16F H 0.938263 0.665497 0.744475 0.208 Uiso 0.4139 1 calc . U P Q 1
C14B C 0.796(2) 0.527(3) 0.572(2) 0.138(19) Uani 0.4139 1 d D U P N 1
H14D H 0.770597 0.512163 0.552368 0.207 Uiso 0.4139 1 calc . U P R 1
H14E H 0.812004 0.562187 0.555677 0.207 Uiso 0.4139 1 calc . U P S 1
H14F H 0.790674 0.561224 0.597171 0.207 Uiso 0.4139 1 calc . U P T 1
C7B C 0.8654(11) 0.3784(15) 0.6400(8) 0.122(9) Uani 0.4139 1 d DG U P N 1
C12B C 0.8949(10) 0.3784(17) 0.6778(9) 0.114(9) Uani 0.4139 1 d DG U P N 1
C11B C 0.9016(9) 0.4540(19) 0.7041(8) 0.096(9) Uani 0.4139 1 d G U P N 1
H11B H 0.921730 0.453958 0.729941 0.115 Uiso 0.4139 1 calc R U P N 1
C10B C 0.8787(11) 0.5298(14) 0.6927(8) 0.100(9) Uani 0.4139 1 d DG U P N 1
C9B C 0.8491(10) 0.5298(15) 0.6549(9) 0.102(9) Uani 0.4139 1 d G U P N 1
H9B H 0.833484 0.581605 0.647122 0.123 Uiso 0.4139 1 calc R U P N 1
C8B C 0.8425(10) 0.4542(18) 0.6286(8) 0.116(9) Uani 0.4139 1 d DG U P N 1
O3B O 0.9156(15) 0.298(2) 0.6902(14) 0.130(11) Uani 0.4139 1 d D U P N 1
C4B C 0.8582(11) 0.2966(19) 0.6094(10) 0.130(10) Uani 0.4139 1 d DG U P N 1
C5B C 0.8825(10) 0.280(2) 0.5794(9) 0.132(11) Uani 0.4139 1 d DG U P N 1
C6B C 0.8768(13) 0.204(2) 0.5532(10) 0.135(12) Uani 0.4139 1 d G U P N 1
H6B H 0.893371 0.193152 0.532612 0.162 Uiso 0.4139 1 calc R U P N 1
C1B C 0.8469(16) 0.145(2) 0.5570(11) 0.136(12) Uani 0.4139 1 d G U P N 1
H1B H 0.843022 0.092703 0.539131 0.164 Uiso 0.4139 1 calc R U P N 1
C2B C 0.8227(13) 0.161(2) 0.5871(12) 0.140(13) Uani 0.4139 1 d G U P N 1
H2B H 0.802219 0.120155 0.589760 0.168 Uiso 0.4139 1 calc R U P N 1
C3B C 0.8283(12) 0.237(2) 0.6133(12) 0.139(12) Uani 0.4139 1 d DG U P N 1
H3B H 0.811765 0.248058 0.633869 0.166 Uiso 0.4139 1 calc R U P N 1
C15B C 0.931(3) 0.300(5) 0.736(2) 0.144(19) Uani 0.4139 1 d . U P N 1
H15D H 0.952832 0.343005 0.741819 0.216 Uiso 0.4139 1 calc . U P U 1
H15E H 0.941072 0.240536 0.745431 0.216 Uiso 0.4139 1 calc . U P V 1
H15F H 0.910380 0.317209 0.751473 0.216 Uiso 0.4139 1 calc . U P W 1
O1B O 0.9451(15) 0.295(4) 0.5537(15) 0.149(16) Uani 0.4139 1 d D U P N 1
H1BA H 0.953262 0.327589 0.535169 0.223 Uiso 0.4139 1 calc . U P X 1
C13B C 0.9164(13) 0.342(3) 0.5717(16) 0.131(12) Uani 0.4139 1 d D U P N 1
H13C H 0.905240 0.390920 0.551269 0.157 Uiso 0.4139 1 calc R U P N 1
H13D H 0.929129 0.369734 0.600066 0.157 Uiso 0.4139 1 calc R U P N 1
C13A C 0.4637(16) 0.530(3) 0.7794(16) 0.093(15) Uani 0.4229 1 d D U P D -1
H13A H 0.452346 0.510414 0.804879 0.111 Uiso 0.4229 1 calc R U P D -1
H13B H 0.480902 0.581976 0.788990 0.111 Uiso 0.4229 1 calc R U P D -1
O1A O 0.4334(10) 0.556(2) 0.7457(11) 0.081(9) Uani 0.4229 1 d . U P D -1
H1AA H 0.412048 0.557071 0.754880 0.121 Uiso 0.4229 1 calc . U P Y -1
C806 C 0.7729(8) 0.903(2) 0.5891(12) 0.101(10) Uani 0.5334 1 d D U P . .
H80A H 0.773623 0.889475 0.620535 0.121 Uiso 0.5334 1 calc R U P . .
H80B H 0.799789 0.922342 0.586277 0.121 Uiso 0.5334 1 calc R U P . .
C801 C 0.7617(9) 0.819(2) 0.5616(14) 0.106(11) Uani 0.5334 1 d D U P . .
H80C H 0.765464 0.830063 0.531038 0.127 Uiso 0.5334 1 calc R U P . .
H80D H 0.779383 0.770010 0.574141 0.127 Uiso 0.5334 1 calc R U P . .
C802 C 0.7189(9) 0.793(2) 0.5605(17) 0.128(12) Uani 0.5334 1 d D U P . .
H80E H 0.716146 0.772687 0.590273 0.154 Uiso 0.5334 1 calc R U P . .
H80F H 0.711700 0.742524 0.539809 0.154 Uiso 0.5334 1 calc R U P . .
C803 C 0.6909(8) 0.871(3) 0.5461(16) 0.137(13) Uani 0.5334 1 d D U P . .
H80G H 0.663447 0.852639 0.546587 0.165 Uiso 0.5334 1 calc R U P . .
H80H H 0.692176 0.888368 0.515542 0.165 Uiso 0.5334 1 calc R U P . .
C804 C 0.7021(9) 0.951(3) 0.5769(16) 0.132(13) Uani 0.5334 1 d D U P . .
H80I H 0.700556 0.934026 0.607513 0.159 Uiso 0.5334 1 calc R U P . .
H80J H 0.683451 1.000521 0.567664 0.159 Uiso 0.5334 1 calc R U P . .
C805 C 0.7442(10) 0.980(2) 0.5751(15) 0.117(11) Uani 0.5334 1 d D U P . .
H80K H 0.745477 0.999424 0.544780 0.140 Uiso 0.5334 1 calc R U P . .
H80L H 0.751743 1.031816 0.595134 0.140 Uiso 0.5334 1 calc R U P . .
C812 C 0.788(4) 0.325(5) 0.512(3) 0.27(4) Uani 0.2993 1 d D U P Z -2
H81A H 0.817283 0.327097 0.518047 0.329 Uiso 0.2993 1 calc R U P Z -2
H81B H 0.778211 0.381592 0.496881 0.329 Uiso 0.2993 1 calc R U P Z -2
C811 C 0.774(3) 0.246(6) 0.481(2) 0.28(4) Uani 0.2993 1 d D U P Z -2
H81C H 0.744769 0.247407 0.472039 0.331 Uiso 0.2993 1 calc R U P Z -2
H81D H 0.784795 0.252430 0.453305 0.331 Uiso 0.2993 1 calc R U P Z -2
C810 C 0.787(4) 0.157(5) 0.503(3) 0.28(4) Uani 0.2993 1 d D U P Z -2
H81E H 0.776113 0.107766 0.483398 0.330 Uiso 0.2993 1 calc R U P Z -2
H81F H 0.816528 0.153131 0.507757 0.330 Uiso 0.2993 1 calc R U P Z -2
C809 C 0.774(4) 0.148(5) 0.548(3) 0.28(4) Uani 0.2993 1 d D U P Z -2
H80M H 0.786036 0.092398 0.562257 0.332 Uiso 0.2993 1 calc R U P Z -2
H80N H 0.745352 0.141940 0.542371 0.332 Uiso 0.2993 1 calc R U P Z -2
C808 C 0.787(4) 0.228(7) 0.5780(19) 0.28(4) Uani 0.2993 1 d D U P Z -2
H80O H 0.816638 0.228481 0.586529 0.330 Uiso 0.2993 1 calc R U P Z -2
H80P H 0.776655 0.221268 0.605216 0.330 Uiso 0.2993 1 calc R U P Z -2
C807 C 0.773(4) 0.316(5) 0.555(3) 0.28(4) Uani 0.2993 1 d D U P Z -2
H80Q H 0.782583 0.366190 0.574672 0.330 Uiso 0.2993 1 calc R U P Z -2
H80R H 0.743709 0.316908 0.548642 0.330 Uiso 0.2993 1 calc R U P Z -2

loop_
_atom_site_aniso_label
_atom_site_aniso_U_11
_atom_site_aniso_U_22
_atom_site_aniso_U_33
_atom_site_aniso_U_23
_atom_site_aniso_U_13
_atom_site_aniso_U_12
I401 0.071(5) 0.021(4) 0.059(4) -0.002(3) -0.004(3) 0.010(3)
I402 0.102(7) 0.022(3) 0.049(3) 0.003(2) -0.013(4) -0.027(3)
I303 0.101(3) 0.0422(16) 0.0424(16) 0.0060(12) -0.003(2) 0.0128(15)
I305 0.095(2) 0.042(2) 0.0851(19) -0.0114(15) -0.0199(18) 0.0144(17)
I306 0.063(2) 0.087(2) 0.0538(14) 0.0324(14) -0.0031(12) 0.0069(16)
I304 0.078(2) 0.0371(12) 0.055(2) -0.0015(12) 0.0149(14) -0.0055(13)
Zn41 0.0740(17) 0.0321(15) 0.039(2) 0.0098(16) -0.0160(12) -0.0084(11)
Zn33 0.057(5) 0.032(3) 0.039(2) 0.006(2) -0.011(2) -0.008(3)
Zn32 0.074(4) 0.026(3) 0.039(3) 0.004(2) 0.004(2) 0.000(2)
N310 0.057(8) 0.036(6) 0.038(6) -0.003(5) -0.012(5) 0.003(5)
N302 0.069(8) 0.021(5) 0.044(6) 0.008(5) -0.016(6) -0.006(5)
N304 0.060(8) 0.029(6) 0.043(6) 0.003(5) -0.002(6) -0.008(5)
N308 0.055(8) 0.045(7) 0.050(7) 0.002(6) 0.000(6) 0.012(6)
N309 0.061(8) 0.039(6) 0.040(6) -0.001(5) -0.010(6) 0.002(6)
N306 0.074(9) 0.047(8) 0.039(7) 0.001(6) -0.023(6) -0.016(7)
N301 0.066(9) 0.039(7) 0.044(7) 0.008(5) -0.014(6) -0.004(6)
N307 0.069(9) 0.056(8) 0.050(8) 0.006(6) -0.012(7) -0.003(7)
N311 0.075(10) 0.051(8) 0.053(8) -0.020(7) -0.012(7) -0.006(7)
N303 0.083(10) 0.024(6) 0.050(7) 0.006(5) -0.011(7) -0.001(6)
C324 0.060(9) 0.029(7) 0.037(7) -0.003(5) -0.009(6) 0.005(6)
C325 0.056(9) 0.032(7) 0.032(7) 0.003(5) -0.011(6) -0.004(6)
N312 0.099(13) 0.037(8) 0.088(11) -0.003(7) 0.040(10) -0.010(8)
C327 0.055(9) 0.028(7) 0.038(7) 0.001(5) -0.009(6) 0.000(6)
N305 0.108(13) 0.018(6) 0.068(9) -0.001(6) 0.020(9) 0.005(7)
C321 0.058(9) 0.035(7) 0.038(7) -0.006(6) -0.006(6) 0.001(7)
C303 0.071(10) 0.023(6) 0.043(8) 0.006(6) -0.014(7) 0.006(6)
C306 0.058(9) 0.017(6) 0.064(9) 0.012(6) 0.002(7) 0.001(6)
C304 0.083(12) 0.025(7) 0.047(8) 0.006(6) -0.028(8) 0.001(7)
C326 0.074(11) 0.035(7) 0.037(7) 0.001(6) -0.003(7) 0.000(7)
C307 0.065(10) 0.031(7) 0.055(9) 0.000(6) -0.012(7) -0.010(7)
C334 0.075(11) 0.041(8) 0.045(8) -0.009(7) 0.013(8) -0.010(8)
C316 0.059(10) 0.027(7) 0.057(9) 0.002(6) -0.003(7) -0.006(6)
C320 0.062(10) 0.045(9) 0.051(9) -0.020(7) 0.000(7) -0.005(7)
C308 0.067(10) 0.027(7) 0.045(8) 0.000(6) 0.000(7) -0.007(7)
C329 0.057(9) 0.048(9) 0.035(7) -0.006(6) -0.006(6) 0.004(7)
C319 0.055(10) 0.043(9) 0.072(11) -0.012(8) -0.006(8) -0.017(7)
C322 0.081(13) 0.064(11) 0.043(9) -0.022(8) 0.008(8) -0.029(10)
C328 0.056(10) 0.039(8) 0.054(9) -0.002(7) -0.012(7) -0.001(7)
C318 0.060(11) 0.039(9) 0.077(12) 0.010(8) -0.011(9) -0.004(7)
C302 0.088(14) 0.020(7) 0.104(15) 0.003(8) -0.047(11) 0.007(8)
C309 0.086(13) 0.022(7) 0.056(9) 0.005(6) 0.005(8) 0.003(7)
C317 0.064(11) 0.045(9) 0.066(11) -0.005(8) -0.011(8) -0.008(8)
C335 0.085(13) 0.047(9) 0.066(11) -0.018(8) 0.018(9) -0.014(9)
C301 0.081(13) 0.027(7) 0.087(13) -0.002(8) -0.040(10) -0.003(8)
C305 0.080(12) 0.038(8) 0.066(11) 0.019(8) -0.028(9) -0.005(8)
C336 0.099(16) 0.053(11) 0.076(13) -0.009(9) 0.034(11) -0.011(10)
C315 0.081(12) 0.032(7) 0.047(8) -0.008(6) -0.029(8) -0.003(7)
C314 0.092(13) 0.021(7) 0.065(10) 0.001(7) -0.030(9) -0.012(7)
C333 0.092(14) 0.055(10) 0.059(10) -0.020(8) 0.023(10) -0.018(10)
C323 0.082(14) 0.082(14) 0.049(10) -0.006(9) -0.005(9) -0.023(11)
C310 0.15(2) 0.027(8) 0.076(13) 0.009(8) -0.053(13) 0.013(10)
C311 0.110(17) 0.032(9) 0.101(16) -0.022(10) -0.010(13) 0.013(10)
C331 0.082(14) 0.068(12) 0.066(11) -0.029(10) 0.007(10) -0.026(10)
C312 0.076(14) 0.028(8) 0.14(2) -0.017(11) 0.010(13) -0.011(9)
C330 0.084(14) 0.074(13) 0.060(11) -0.033(10) 0.015(10) -0.029(11)
C332 0.13(2) 0.066(13) 0.104(17) -0.045(12) 0.056(16) -0.031(14)
C313 0.083(14) 0.042(9) 0.082(13) -0.013(9) -0.014(10) 0.009(9)
I405 0.157(10) 0.041(3) 0.193(10) 0.006(5) -0.118(7) 0.002(4)
Zn43 0.076(9) 0.068(9) 0.137(12) 0.039(7) -0.058(7) -0.018(7)
I406 0.070(4) 0.162(9) 0.128(6) 0.091(6) -0.015(3) -0.006(5)
I404 0.138(8) 0.064(3) 0.251(12) -0.078(5) 0.115(9) -0.050(4)
Zn42 0.140(11) 0.024(3) 0.130(11) -0.027(5) 0.069(8) -0.014(5)
I403 0.209(10) 0.062(4) 0.130(6) 0.051(4) 0.109(6) 0.060(5)
I302 0.080(2) 0.0305(16) 0.0717(13) 0.0057(12) -0.0107(13) -0.0030(13)
Zn31 0.0740(17) 0.0321(15) 0.039(2) 0.0098(16) -0.0160(12) -0.0084(11)
I301 0.077(2) 0.039(2) 0.0482(11) -0.0026(15) -0.0032(13) -0.0078(15)
C4A 0.10(2) 0.060(19) 0.033(17) -0.010(17) -0.021(16) 0.00(2)
C5A 0.11(2) 0.06(2) 0.051(19) -0.002(19) -0.020(19) 0.01(2)
C6A 0.10(3) 0.06(2) 0.032(17) 0.000(17) -0.010(18) 0.00(2)
C1A 0.12(3) 0.052(19) 0.06(2) 0.000(16) -0.02(2) -0.01(2)
C2A 0.11(3) 0.06(2) 0.07(2) -0.01(2) 0.00(2) 0.01(2)
C3A 0.11(3) 0.07(2) 0.032(17) 0.010(17) 0.00(2) 0.00(2)
O2A 0.11(2) 0.021(11) 0.051(13) -0.001(10) -0.022(13) 0.003(12)
O4A 0.079(19) 0.063(17) 0.09(2) 0.026(16) 0.000(16) -0.005(15)
O3A 0.14(3) 0.08(2) 0.07(2) -0.032(17) -0.02(2) -0.03(2)
C10A 0.07(2) 0.048(17) 0.09(2) -0.012(17) 0.002(18) 0.009(16)
C11A 0.09(2) 0.049(19) 0.09(2) 0.003(19) 0.01(2) 0.008(19)
C12A 0.11(2) 0.050(18) 0.07(2) -0.006(17) -0.005(19) 0.001(19)
C7A 0.10(2) 0.054(19) 0.041(17) -0.002(16) -0.003(17) -0.002(18)
C8A 0.075(19) 0.034(15) 0.054(16) -0.006(13) 0.003(15) 0.001(14)
C9A 0.06(2) 0.033(15) 0.07(2) 0.005(15) 0.022(16) -0.001(15)
C14A 0.09(3) 0.05(2) 0.08(3) 0.02(2) -0.06(2) -0.02(2)
C16A 0.10(4) 0.11(4) 0.17(5) 0.04(4) 0.08(4) 0.04(3)
C15A 0.17(5) 0.09(4) 0.05(3) -0.04(3) -0.03(3) 0.00(4)
O4B 0.20(3) 0.055(15) 0.063(15) 0.029(13) 0.024(17) 0.002(18)
O2B 0.22(3) 0.083(18) 0.084(17) 0.034(16) 0.032(19) 0.02(2)
C16B 0.22(4) 0.09(3) 0.08(3) 0.01(3) -0.03(3) 0.00(3)
C14B 0.22(4) 0.07(3) 0.10(3) 0.07(2) 0.00(3) 0.01(3)
C7B 0.22(2) 0.091(16) 0.069(14) 0.013(14) 0.056(16) 0.012(17)
C12B 0.21(2) 0.075(15) 0.066(14) 0.008(14) 0.055(16) 0.022(17)
C11B 0.20(2) 0.057(16) 0.047(14) 0.016(13) 0.061(16) 0.017(17)
C10B 0.20(2) 0.062(14) 0.054(13) 0.031(12) 0.056(15) 0.003(16)
C9B 0.21(2) 0.063(16) 0.052(14) 0.039(13) 0.058(16) 0.004(18)
C8B 0.21(2) 0.076(15) 0.069(14) 0.035(13) 0.052(16) 0.010(17)
O3B 0.23(3) 0.084(18) 0.090(18) 0.003(17) 0.05(2) 0.01(2)
C4B 0.22(2) 0.112(19) 0.065(15) 0.004(15) 0.059(17) -0.010(19)
C5B 0.23(3) 0.13(2) 0.052(15) -0.001(15) 0.054(17) -0.01(2)
C6B 0.23(3) 0.13(2) 0.051(17) -0.008(18) 0.05(2) -0.01(2)
C1B 0.23(3) 0.13(3) 0.056(17) -0.006(19) 0.06(2) 0.00(2)
C2B 0.23(3) 0.13(2) 0.074(18) 0.000(19) 0.06(2) -0.01(2)
C3B 0.23(3) 0.13(2) 0.073(18) 0.003(18) 0.06(2) -0.01(2)
C15B 0.24(4) 0.10(3) 0.10(3) 0.04(3) 0.05(4) 0.01(4)
O1B 0.18(4) 0.17(3) 0.09(2) -0.06(2) 0.04(2) -0.07(3)
C13B 0.22(3) 0.14(3) 0.047(17) -0.002(19) 0.06(2) -0.03(2)
C13A 0.12(3) 0.08(3) 0.06(2) 0.00(2) -0.03(2) 0.01(3)
O1A 0.08(2) 0.08(2) 0.07(2) 0.005(18) -0.011(17) 0.014(18)
C806 0.078(18) 0.14(3) 0.09(2) 0.000(18) 0.036(18) -0.020(16)
C801 0.072(17) 0.15(3) 0.09(2) -0.001(19) 0.008(18) -0.017(17)
C802 0.073(18) 0.15(3) 0.15(3) 0.01(2) 0.00(2) -0.018(17)
C803 0.071(19) 0.16(3) 0.18(3) 0.03(2) 0.01(2) -0.014(18)
C804 0.082(19) 0.15(3) 0.17(3) 0.04(2) 0.03(2) -0.004(19)
C805 0.08(2) 0.15(3) 0.12(3) 0.00(2) 0.03(2) -0.014(17)
C812 0.51(11) 0.13(5) 0.27(7) -0.01(5) 0.32(7) -0.02(7)
C811 0.51(11) 0.13(5) 0.28(7) -0.02(5) 0.32(7) -0.02(7)
C810 0.51(11) 0.13(5) 0.28(7) -0.02(5) 0.32(7) -0.02(7)
C809 0.52(11) 0.14(5) 0.27(7) -0.02(5) 0.31(7) -0.02(7)
C808 0.52(11) 0.13(5) 0.27(7) -0.02(5) 0.32(7) -0.02(7)
C807 0.52(11) 0.14(5) 0.27(7) -0.01(5) 0.32(7) -0.02(7)

loop_
_atom_type_symbol
_atom_type_description
_atom_type_scat_dispersion_real
_atom_type_scat_dispersion_imag
_atom_type_scat_source
C C 0.0181 0.0091 'International Tables Vol C Tables 4.2.6.8 and 6.1.1.4'
H H 0.0000 0.0000 'International Tables Vol C Tables 4.2.6.8 and 6.1.1.4'
I I -0.3257 6.8362 'International Tables Vol C Tables 4.2.6.8 and 6.1.1.4'
N N 0.0311 0.0180 'International Tables Vol C Tables 4.2.6.8 and 6.1.1.4'
O O 0.0492 0.0322 'International Tables Vol C Tables 4.2.6.8 and 6.1.1.4'
Zn Zn -1.5491 0.6778 'International Tables Vol C Tables 4.2.6.8 and 6.1.1.4'

loop_
_exptl_crystal_face_index_h
_exptl_crystal_face_index_k
_exptl_crystal_face_index_l
_exptl_crystal_face_perp_dist
1 0 -1 0.0463
-1 0 1 0.0421
2 -2 -1 0.1316
1 1 -2 0.0877
0 1 -1 0.1171
-1 0 0 0.0493
1 0 0 0.0705
2 0 1 0.0646
-2 0 -1 0.0380
0 0 -1 0.0175
0 0 1 0.0565
2 1 0 0.1150
-2 -1 0 0.1287
1 -1 -2 0.0927
2 -1 0 0.1240

loop_
_geom_angle_atom_site_label_1
_geom_angle_atom_site_label_2
_geom_angle_atom_site_label_3
_geom_angle
_geom_angle_site_symmetry_1
_geom_angle_site_symmetry_3
_geom_angle_publ_flag
I402 Zn41 I401 125.1(12) . . ?
N301 Zn41 I401 101.0(10) . . ?
N301 Zn41 I402 105.2(10) . . ?
N311 Zn41 I401 112.7(12) 8_556 . ?
N311 Zn41 I402 108.0(11) 8_556 . ?
N311 Zn41 N301 101.8(13) 8_556 . ?
I306 Zn33 I305 124.9(3) . . ?
N306 Zn33 I305 108.9(5) . . ?
N306 Zn33 I306 107.5(5) . . ?
N307 Zn33 I305 105.1(6) . . ?
N307 Zn33 I306 106.9(5) . . ?
N307 Zn33 N306 100.9(6) . . ?
I303 Zn32 I304 121.8(4) . . ?
N312 Zn32 I303 113.3(7) 3_545 . ?
N312 Zn32 I304 101.6(6) 3_545 . ?
N312 Zn32 N305 101.2(7) 3_545 . ?
N305 Zn32 I303 108.2(6) . . ?
N305 Zn32 I304 108.8(6) . . ?
C326 N310 C325 113.5(14) . . ?
C306 N302 C308 116.1(12) . . ?
C308 N304 C307 117.7(12) . . ?
C324 N308 C326 111.5(13) . . ?
C324 N309 C325 112.2(14) . . ?
C318 N306 Zn33 122.3(10) . . ?
C318 N306 C314 118.2(14) . . ?
C318 N306 Zn43 117.0(11) . . ?
C314 N306 Zn33 119.5(11) . . ?
C314 N306 Zn43 124.7(12) . . ?
C301 N301 Zn41 118.1(14) . . ?
C301 N301 C305 118.1(14) . . ?
C301 N301 Zn31 119.2(11) . . ?
C305 N301 Zn41 123.7(14) . . ?
C305 N301 Zn31 122.0(11) . . ?
C319 N307 Zn33 127.0(13) . . ?
C319 N307 Zn43 120.8(14) . . ?
C323 N307 Zn33 118.8(12) . . ?
C323 N307 C319 114.2(16) . . ?
C323 N307 Zn43 124.9(12) . . ?
Zn41 N311 Zn31 4.2(7) 8_455 8_455 ?
C329 N311 Zn41 124.1(13) . 8_455 ?
C329 N311 Zn31 120.0(12) . 8_455 ?
C330 N311 Zn41 117.5(14) . 8_455 ?
C330 N311 C329 118.3(14) . . ?
C330 N311 Zn31 121.6(13) . 8_455 ?
C306 N303 C307 116.0(13) . . ?
N308 C324 N309 129.5(15) . . ?
N308 C324 C321 116.5(13) . . ?
N309 C324 C321 113.9(14) . . ?
N310 C325 N309 125.4(13) . . ?
N310 C325 C327 117.7(13) . . ?
N309 C325 C327 116.9(14) . . ?
C336 N312 Zn32 128.7(15) . 3_455 ?
C336 N312 C332 116.6(18) . . ?
C336 N312 Zn42 118.4(15) . 3_455 ?
C332 N312 Zn32 114.4(14) . 3_455 ?
C332 N312 Zn42 124.9(14) . 3_455 ?
C328 C327 C325 122.5(14) . . ?
C328 C327 C331 118.3(14) . . ?
C331 C327 C325 119.2(15) . . ?
C311 N305 Zn32 112.2(13) . . ?
C311 N305 Zn42 124.5(14) . . ?
C312 N305 Zn32 127.7(12) . . ?
C312 N305 C311 120.1(15) . . ?
C312 N305 Zn42 115.3(13) . . ?
C320 C321 C324 124.1(13) . . ?
C320 C321 C322 115.6(15) . . ?
C322 C321 C324 120.3(14) . . ?
C304 C303 C306 122.0(12) . . ?
C304 C303 C302 117.1(13) . . ?
C302 C303 C306 120.9(13) . . ?
N302 C306 N303 125.4(14) . . ?
N302 C306 C303 118.3(12) . . ?
N303 C306 C303 116.0(13) . . ?
C303 C304 H304 120.1 . . ?
C303 C304 C305 119.8(14) . . ?
C305 C304 H304 120.1 . . ?
N310 C326 N308 127.8(16) . . ?
N310 C326 C334 117.8(15) . . ?
N308 C326 C334 114.4(13) . . ?
N304 C307 C309 121.3(13) . . ?
N303 C307 N304 121.8(13) . . ?
N303 C307 C309 116.8(14) . . ?
C335 C334 C326 120.0(14) . . ?
C333 C334 C326 122.1(16) . . ?
C333 C334 C335 117.9(16) . . ?
C317 C316 C308 122.2(14) . . ?
C315 C316 C308 121.5(13) . . ?
C315 C316 C317 116.2(14) . . ?
C321 C320 H320 119.3 . . ?
C319 C320 C321 121.4(15) . . ?
C319 C320 H320 119.3 . . ?
N302 C308 C316 117.1(13) . . ?
N304 C308 N302 122.8(14) . . ?
N304 C308 C316 120.0(13) . . ?
N311 C329 H329 119.2 . . ?
N311 C329 C328 121.6(16) . . ?
C328 C329 H329 119.2 . . ?
N307 C319 C320 123.3(18) . . ?
N307 C319 H319 118.3 . . ?
C320 C319 H319 118.3 . . ?
C321 C322 H322 121.3 . . ?
C323 C322 C321 117.3(17) . . ?
C323 C322 H322 121.3 . . ?
C327 C328 C329 120.4(16) . . ?
C327 C328 H328 119.8 . . ?
C329 C328 H328 119.8 . . ?
N306 C318 H318 117.8 . . ?
N306 C318 C317 124.3(16) . . ?
C317 C318 H318 117.8 . . ?
C303 C302 H302 121.4 . . ?
C301 C302 C303 117.2(14) . . ?
C301 C302 H302 121.4 . . ?
C310 C309 C307 120.4(16) . . ?
C310 C309 C313 118.0(15) . . ?
C313 C309 C307 121.6(16) . . ?
C316 C317 H317 120.7 . . ?
C318 C317 C316 118.5(16) . . ?
C318 C317 H317 120.7 . . ?
C334 C335 H335 121.1 . . ?
C336 C335 C334 117.7(17) . . ?
C336 C335 H335 121.1 . . ?
N301 C301 C302 125.3(15) . . ?
N301 C301 H301 117.3 . . ?
C302 C301 H301 117.3 . . ?
N301 C305 C304 122.2(16) . . ?
N301 C305 H305 118.9 . . ?
C304 C305 H305 118.9 . . ?
N312 C336 C335 126(2) . . ?
N312 C336 H336 116.8 . . ?
C335 C336 H336 116.8 . . ?
C316 C315 H315 119.0 . . ?
C314 C315 C316 122.1(14) . . ?
C314 C315 H315 119.0 . . ?
N306 C314 H314 119.7 . . ?
C315 C314 N306 120.6(15) . . ?
C315 C314 H314 119.7 . . ?
C334 C333 H333 120.6 . . ?
C334 C333 C332 118.7(19) . . ?
C332 C333 H333 120.6 . . ?
N307 C323 C322 127.9(17) . . ?
N307 C323 H323 116.0 . . ?
C322 C323 H323 116.0 . . ?
C309 C310 H310 118.9 . . ?
C309 C310 C311 122.3(19) . . ?
C311 C310 H310 118.9 . . ?
N305 C311 C310 119(2) . . ?
N305 C311 H311 120.3 . . ?
C310 C311 H311 120.3 . . ?
C327 C331 H331 121.6 . . ?
C330 C331 C327 116.8(19) . . ?
C330 C331 H331 121.6 . . ?
N305 C312 H312 119.1 . . ?
N305 C312 C313 121.9(18) . . ?
C313 C312 H312 119.1 . . ?
N311 C330 C331 124.2(19) . . ?
N311 C330 H330 117.9 . . ?
C331 C330 H330 117.9 . . ?
N312 C332 C333 122.5(18) . . ?
N312 C332 H332 118.8 . . ?
C333 C332 H332 118.8 . . ?
C309 C313 C312 118.0(18) . . ?
C309 C313 H313 121.0 . . ?
C312 C313 H313 121.0 . . ?
N306 Zn43 I405 104.5(7) . . ?
N306 Zn43 I406 107.3(7) . . ?
N307 Zn43 N306 100.3(7) . . ?
N307 Zn43 I405 104.5(7) . . ?
N307 Zn43 I406 109.9(7) . . ?
I406 Zn43 I405 127.1(6) . . ?
N312 Zn42 N305 102.5(8) 3_545 . ?
N312 Zn42 I404 112.2(8) 3_545 . ?
N312 Zn42 I403 102.8(8) 3_545 . ?
N305 Zn42 I404 113.3(7) . . ?
N305 Zn42 I403 100.4(6) . . ?
I403 Zn42 I404 123.1(5) . . ?
N301 Zn31 N311 96.7(6) . 8_556 ?
N301 Zn31 I302 109.1(5) . . ?
N301 Zn31 I301 104.3(5) . . ?
N311 Zn31 I302 105.5(5) 8_556 . ?
N311 Zn31 I301 108.4(6) 8_556 . ?
I302 Zn31 I301 128.3(3) . . ?
C5A C4A C3A 120.0 . . ?
C5A C4A C7A 119.9(14) . . ?
C3A C4A C7A 120.1(14) . . ?
C4A C5A C6A 120.0 . . ?
C4A C5A C13A 121(3) . . ?
C6A C5A C13A 119(3) . . ?
C5A C6A H6A 120.0 . . ?
C1A C6A C5A 120.0 . . ?
C1A C6A H6A 120.0 . . ?
C6A C1A H1A 120.0 . . ?
C2A C1A C6A 120.0 . . ?
C2A C1A H1A 120.0 . . ?
C1A C2A H2A 120.0 . . ?
C1A C2A C3A 120.0 . . ?
C3A C2A H2A 120.0 . . ?
C4A C3A H3A 120.0 . . ?
C2A C3A C4A 120.0 . . ?
C2A C3A H3A 120.0 . . ?
C8A O2A C14A 116(2) . . ?
C10A O4A C16A 112(3) . . ?
C12A O3A C15A 118(4) . . ?
O4A C10A C11A 116.7(16) . . ?
O4A C10A C9A 122.5(16) . . ?
C11A C10A C9A 120.0 . . ?
C10A C11A H11A 120.0 . . ?
C12A C11A C10A 120.0 . . ?
C12A C11A H11A 120.0 . . ?
O3A C12A C11A 124(2) . . ?
O3A C12A C7A 115.8(19) . . ?
C11A C12A C7A 120.0 . . ?
C12A C7A C4A 120.2(13) . . ?
C12A C7A C8A 120.0 . . ?
C8A C7A C4A 119.8(13) . . ?
O2A C8A C7A 116.1(14) . . ?
O2A C8A C9A 123.9(14) . . ?
C9A C8A C7A 120.0 . . ?
C10A C9A H9A 120.0 . . ?
C8A C9A C10A 120.0 . . ?
C8A C9A H9A 120.0 . . ?
O2A C14A H14A 109.5 . . ?
O2A C14A H14B 109.5 . . ?
O2A C14A H14C 109.5 . . ?
H14A C14A H14B 109.5 . . ?
H14A C14A H14C 109.5 . . ?
H14B C14A H14C 109.5 . . ?
O4A C16A H16A 109.5 . . ?
O4A C16A H16B 109.5 . . ?
O4A C16A H16C 109.5 . . ?
H16A C16A H16B 109.5 . . ?
H16A C16A H16C 109.5 . . ?
H16B C16A H16C 109.5 . . ?
O3A C15A H15A 109.5 . . ?
O3A C15A H15B 109.5 . . ?
O3A C15A H15C 109.5 . . ?
H15A C15A H15B 109.5 . . ?
H15A C15A H15C 109.5 . . ?
H15B C15A H15C 109.5 . . ?
C10B O4B C16B 115(3) . . ?
C8B O2B C14B 114(4) . . ?
O4B C16B H16D 109.5 . . ?
O4B C16B H16E 109.5 . . ?
O4B C16B H16F 109.5 . . ?
H16D C16B H16E 109.5 . . ?
H16D C16B H16F 109.5 . . ?
H16E C16B H16F 109.5 . . ?
O2B C14B H14D 109.5 . . ?
O2B C14B H14E 109.5 . . ?
O2B C14B H14F 109.5 . . ?
H14D C14B H14E 109.5 . . ?
H14D C14B H14F 109.5 . . ?
H14E C14B H14F 109.5 . . ?
C12B C7B C8B 120.0 . . ?
C12B C7B C4B 121.1(14) . . ?
C8B C7B C4B 118.9(14) . . ?
C7B C12B O3B 118(3) . . ?
C11B C12B C7B 120.0 . . ?
C11B C12B O3B 121(3) . . ?
C12B C11B H11B 120.0 . . ?
C12B C11B C10B 120.0 . . ?
C10B C11B H11B 120.0 . . ?
O4B C10B C11B 120(2) . . ?
O4B C10B C9B 119(2) . . ?
C11B C10B C9B 120.0 . . ?
C10B C9B H9B 120.0 . . ?
C8B C9B C10B 120.0 . . ?
C8B C9B H9B 120.0 . . ?
C7B C8B O2B 113(2) . . ?
C9B C8B O2B 127(2) . . ?
C9B C8B C7B 120.0 . . ?
C15B O3B C12B 109(4) . . ?
C5B C4B C7B 120.3(15) . . ?
C5B C4B C3B 120.0 . . ?
C3B C4B C7B 119.6(15) . . ?
C4B C5B C13B 125(3) . . ?
C6B C5B C4B 120.0 . . ?
C6B C5B C13B 115(3) . . ?
C5B C6B H6B 120.0 . . ?
C1B C6B C5B 120.0 . . ?
C1B C6B H6B 120.0 . . ?
C6B C1B H1B 120.0 . . ?
C6B C1B C2B 120.0 . . ?
C2B C1B H1B 120.0 . . ?
C1B C2B H2B 120.0 . . ?
C3B C2B C1B 120.0 . . ?
C3B C2B H2B 120.0 . . ?
C4B C3B H3B 120.0 . . ?
C2B C3B C4B 120.0 . . ?
C2B C3B H3B 120.0 . . ?
O3B C15B H15D 109.5 . . ?
O3B C15B H15E 109.5 . . ?
O3B C15B H15F 109.5 . . ?
H15D C15B H15E 109.5 . . ?
H15D C15B H15F 109.5 . . ?
H15E C15B H15F 109.5 . . ?
C13B O1B H1BA 109.5 . . ?
C5B C13B H13C 109.3 . . ?
C5B C13B H13D 109.3 . . ?
O1B C13B C5B 112(4) . . ?
O1B C13B H13C 109.3 . . ?
O1B C13B H13D 109.3 . . ?
H13C C13B H13D 108.0 . . ?
C5A C13A H13A 109.0 . . ?
C5A C13A H13B 109.0 . . ?
H13A C13A H13B 107.8 . . ?
O1A C13A C5A 113(3) . . ?
O1A C13A H13A 109.0 . . ?
O1A C13A H13B 109.0 . . ?
C13A O1A H1AA 109.5 . . ?
H80A C806 H80B 107.8 . . ?
C801 C806 H80A 109.0 . . ?
C801 C806 H80B 109.0 . . ?
C805 C806 H80A 109.0 . . ?
C805 C806 H80B 109.0 . . ?
C805 C806 C801 113(2) . . ?
C806 C801 H80C 109.3 . . ?
C806 C801 H80D 109.3 . . ?
H80C C801 H80D 108.0 . . ?
C802 C801 C806 111.4(17) . . ?
C802 C801 H80C 109.3 . . ?
C802 C801 H80D 109.3 . . ?
C801 C802 H80E 109.4 . . ?
C801 C802 H80F 109.4 . . ?
C801 C802 C803 111.1(18) . . ?
H80E C802 H80F 108.0 . . ?
C803 C802 H80E 109.4 . . ?
C803 C802 H80F 109.4 . . ?
C802 C803 H80G 109.5 . . ?
C802 C803 H80H 109.5 . . ?
C802 C803 C804 110.6(19) . . ?
H80G C803 H80H 108.1 . . ?
C804 C803 H80G 109.5 . . ?
C804 C803 H80H 109.5 . . ?
C803 C804 H80I 109.8 . . ?
C803 C804 H80J 109.8 . . ?
C803 C804 C805 109.2(18) . . ?
H80I C804 H80J 108.3 . . ?
C805 C804 H80I 109.8 . . ?
C805 C804 H80J 109.8 . . ?
C806 C805 C804 109.8(17) . . ?
C806 C805 H80K 109.7 . . ?
C806 C805 H80L 109.7 . . ?
C804 C805 H80K 109.7 . . ?
C804 C805 H80L 109.7 . . ?
H80K C805 H80L 108.2 . . ?
H81A C812 H81B 108.1 . . ?
C811 C812 H81A 109.5 . . ?
C811 C812 H81B 109.5 . . ?
C807 C812 H81A 109.5 . . ?
C807 C812 H81B 109.5 . . ?
C807 C812 C811 111(3) . . ?
C812 C811 H81C 109.5 . . ?
C812 C811 H81D 109.5 . . ?
H81C C811 H81D 108.1 . . ?
C810 C811 C812 111(2) . . ?
C810 C811 H81C 109.5 . . ?
C810 C811 H81D 109.5 . . ?
C811 C810 H81E 109.2 . . ?
C811 C810 H81F 109.2 . . ?
H81E C810 H81F 107.9 . . ?
C809 C810 C811 112(2) . . ?
C809 C810 H81E 109.2 . . ?
C809 C810 H81F 109.2 . . ?
C810 C809 H80M 109.2 . . ?
C810 C809 H80N 109.2 . . ?
C810 C809 C808 112(2) . . ?
H80M C809 H80N 107.9 . . ?
C808 C809 H80M 109.2 . . ?
C808 C809 H80N 109.2 . . ?
C809 C808 H80O 109.4 . . ?
C809 C808 H80P 109.4 . . ?
C809 C808 C807 111(2) . . ?
H80O C808 H80P 108.0 . . ?
C807 C808 H80O 109.4 . . ?
C807 C808 H80P 109.4 . . ?
C812 C807 H80Q 109.6 . . ?
C812 C807 H80R 109.6 . . ?
C808 C807 C812 110(2) . . ?
C808 C807 H80Q 109.6 . . ?
C808 C807 H80R 109.6 . . ?
H80Q C807 H80R 108.1 . . ?

loop_
_geom_bond_atom_site_label_1
_geom_bond_atom_site_label_2
_geom_bond_distance
_geom_bond_site_symmetry_2
_geom_bond_publ_flag
I401 Zn41 2.537(16) . ?
I402 Zn41 2.535(16) . ?
I303 Zn32 2.533(7) . ?
I305 Zn33 2.556(7) . ?
I306 Zn33 2.512(7) . ?
I304 Zn32 2.541(8) . ?
Zn41 N301 2.07(2) . ?
Zn41 N311 1.96(4) 8_556 ?
Zn33 N306 2.070(14) . ?
Zn33 N307 2.054(16) . ?
Zn32 N312 2.07(2) 3_545 ?
Zn32 N305 2.135(14) . ?
N310 C325 1.34(2) . ?
N310 C326 1.307(18) . ?
N302 C306 1.322(18) . ?
N302 C308 1.349(17) . ?
N304 C307 1.365(19) . ?
N304 C308 1.335(18) . ?
N308 C324 1.30(2) . ?
N308 C326 1.35(2) . ?
N309 C324 1.325(17) . ?
N309 C325 1.353(19) . ?
N306 C318 1.33(2) . ?
N306 C314 1.371(18) . ?
N306 Zn43 2.078(17) . ?
N301 C301 1.31(2) . ?
N301 C305 1.327(19) . ?
N301 Zn31 2.080(13) . ?
N307 C319 1.33(2) . ?
N307 C323 1.32(2) . ?
N307 Zn43 2.063(19) . ?
N311 C329 1.35(2) . ?
N311 C330 1.29(2) . ?
N311 Zn31 2.113(16) 8_455 ?
N303 C306 1.344(17) . ?
N303 C307 1.349(18) . ?
C324 C321 1.48(2) . ?
C325 C327 1.487(19) . ?
N312 C336 1.30(2) . ?
N312 C332 1.34(3) . ?
N312 Zn42 2.06(2) 3_455 ?
C327 C328 1.35(2) . ?
C327 C331 1.41(2) . ?
N305 C311 1.33(2) . ?
N305 C312 1.31(3) . ?
N305 Zn42 2.113(15) . ?
C321 C320 1.38(2) . ?
C321 C322 1.401(19) . ?
C303 C306 1.45(2) . ?
C303 C304 1.395(19) . ?
C303 C302 1.414(19) . ?
C304 H304 0.9500 . ?
C304 C305 1.40(2) . ?
C326 C334 1.50(2) . ?
C307 C309 1.46(2) . ?
C334 C335 1.40(2) . ?
C334 C333 1.38(2) . ?
C316 C308 1.44(2) . ?
C316 C317 1.42(2) . ?
C316 C315 1.40(2) . ?
C320 H320 0.9500 . ?
C320 C319 1.36(2) . ?
C329 H329 0.9500 . ?
C329 C328 1.37(2) . ?
C319 H319 0.9500 . ?
C322 H322 0.9500 . ?
C322 C323 1.34(3) . ?
C328 H328 0.9500 . ?
C318 H318 0.9500 . ?
C318 C317 1.36(2) . ?
C302 H302 0.9500 . ?
C302 C301 1.39(2) . ?
C309 C310 1.35(2) . ?
C309 C313 1.37(2) . ?
C317 H317 0.9500 . ?
C335 H335 0.9500 . ?
C335 C336 1.35(3) . ?
C301 H301 0.9500 . ?
C305 H305 0.9500 . ?
C336 H336 0.9500 . ?
C315 H315 0.9500 . ?
C315 C314 1.35(2) . ?
C314 H314 0.9500 . ?
C333 H333 0.9500 . ?
C333 C332 1.40(3) . ?
C323 H323 0.9500 . ?
C310 H310 0.9500 . ?
C310 C311 1.36(2) . ?
C311 H311 0.9500 . ?
C331 H331 0.9500 . ?
C331 C330 1.39(2) . ?
C312 H312 0.9500 . ?
C312 C313 1.40(2) . ?
C330 H330 0.9500 . ?
C332 H332 0.9500 . ?
C313 H313 0.9500 . ?
I405 Zn43 2.545(12) . ?
Zn43 I406 2.508(12) . ?
I404 Zn42 2.546(11) . ?
Zn42 I403 2.540(11) . ?
I302 Zn31 2.540(6) . ?
Zn31 I301 2.547(5) . ?
C4A C5A 1.3900 . ?
C4A C3A 1.3900 . ?
C4A C7A 1.544(17) . ?
C5A C6A 1.3900 . ?
C5A C13A 1.54(2) . ?
C6A H6A 0.9500 . ?
C6A C1A 1.3900 . ?
C1A H1A 0.9500 . ?
C1A C2A 1.3900 . ?
C2A H2A 0.9500 . ?
C2A C3A 1.3900 . ?
C3A H3A 0.9500 . ?
O2A C8A 1.35(2) . ?
O2A C14A 1.48(4) . ?
O4A C10A 1.38(2) . ?
O4A C16A 1.54(2) . ?
O3A C12A 1.34(4) . ?
O3A C15A 1.54(2) . ?
C10A C11A 1.3900 . ?
C10A C9A 1.3900 . ?
C11A H11A 0.9500 . ?
C11A C12A 1.3900 . ?
C12A C7A 1.3900 . ?
C7A C8A 1.3900 . ?
C8A C9A 1.3900 . ?
C9A H9A 0.9500 . ?
C14A H14A 0.9800 . ?
C14A H14B 0.9800 . ?
C14A H14C 0.9800 . ?
C16A H16A 0.9800 . ?
C16A H16B 0.9800 . ?
C16A H16C 0.9800 . ?
C15A H15A 0.9800 . ?
C15A H15B 0.9800 . ?
C15A H15C 0.9800 . ?
O4B C16B 1.42(2) . ?
O4B C10B 1.380(18) . ?
O2B C14B 1.44(2) . ?
O2B C8B 1.413(19) . ?
C16B H16D 0.9800 . ?
C16B H16E 0.9800 . ?
C16B H16F 0.9800 . ?
C14B H14D 0.9800 . ?
C14B H14E 0.9800 . ?
C14B H14F 0.9800 . ?
C7B C12B 1.3900 . ?
C7B C8B 1.3900 . ?
C7B C4B 1.539(18) . ?
C12B C11B 1.3900 . ?
C12B O3B 1.415(19) . ?
C11B H11B 0.9500 . ?
C11B C10B 1.3900 . ?
C10B C9B 1.3900 . ?
C9B H9B 0.9500 . ?
C9B C8B 1.3900 . ?
O3B C15B 1.40(8) . ?
C4B C5B 1.3900 . ?
C4B C3B 1.3900 . ?
C5B C6B 1.3900 . ?
C5B C13B 1.55(2) . ?
C6B H6B 0.9500 . ?
C6B C1B 1.3900 . ?
C1B H1B 0.9500 . ?
C1B C2B 1.3900 . ?
C2B H2B 0.9500 . ?
C2B C3B 1.3900 . ?
C3B H3B 0.9500 . ?
C15B H15D 0.9800 . ?
C15B H15E 0.9800 . ?
C15B H15F 0.9800 . ?
O1B H1BA 0.8400 . ?
O1B C13B 1.42(2) . ?
C13B H13C 0.9900 . ?
C13B H13D 0.9900 . ?
C13A H13A 0.9900 . ?
C13A H13B 0.9900 . ?
C13A O1A 1.38(5) . ?
O1A H1AA 0.8400 . ?
C806 H80A 0.9900 . ?
C806 H80B 0.9900 . ?
C806 C801 1.528(13) . ?
C806 C805 1.528(13) . ?
C801 H80C 0.9900 . ?
C801 H80D 0.9900 . ?
C801 C802 1.525(13) . ?
C802 H80E 0.9900 . ?
C802 H80F 0.9900 . ?
C802 C803 1.531(13) . ?
C803 H80G 0.9900 . ?
C803 H80H 0.9900 . ?
C803 C804 1.532(13) . ?
C804 H80I 0.9900 . ?
C804 H80J 0.9900 . ?
C804 C805 1.532(13) . ?
C805 H80K 0.9900 . ?
C805 H80L 0.9900 . ?
C812 H81A 0.9900 . ?
C812 H81B 0.9900 . ?
C812 C811 1.539(14) . ?
C812 C807 1.538(14) . ?
C811 H81C 0.9900 . ?
C811 H81D 0.9900 . ?
C811 C810 1.536(14) . ?
C810 H81E 0.9900 . ?
C810 H81F 0.9900 . ?
C810 C809 1.534(14) . ?
C809 H80M 0.9900 . ?
C809 H80N 0.9900 . ?
C809 C808 1.537(14) . ?
C808 H80O 0.9900 . ?
C808 H80P 0.9900 . ?
C808 C807 1.537(14) . ?
C807 H80Q 0.9900 . ?
C807 H80R 0.9900 . ?

loop_
_geom_torsion_atom_site_label_1
_geom_torsion_atom_site_label_2
_geom_torsion_atom_site_label_3
_geom_torsion_atom_site_label_4
_geom_torsion
_geom_torsion_site_symmetry_1
_geom_torsion_site_symmetry_2
_geom_torsion_site_symmetry_3
_geom_torsion_site_symmetry_4
_geom_torsion_publ_flag
Zn41 N301 C301 C302 -178(2) . . . . ?
Zn41 N301 C305 C304 175.0(16) . . . . ?
Zn41 N311 C329 C328 171.7(12) 8_455 . . . ?
Zn41 N311 C330 C331 -171.2(18) 8_455 . . . ?
Zn33 N306 C318 C317 -176.9(15) . . . . ?
Zn33 N306 C314 C315 178.0(15) . . . . ?
Zn33 N307 C319 C320 -177.9(13) . . . . ?
Zn33 N307 C323 C322 175.3(19) . . . . ?
Zn32 N312 C336 C335 -173.6(16) 3_455 . . . ?
Zn32 N312 C332 C333 173.8(19) 3_455 . . . ?
Zn32 N305 C311 C310 -176(2) . . . . ?
Zn32 N305 C312 C313 178.2(17) . . . . ?
N310 C325 C327 C328 -170.7(13) . . . . ?
N310 C325 C327 C331 9(2) . . . . ?
N310 C326 C334 C335 -15(2) . . . . ?
N310 C326 C334 C333 164.6(16) . . . . ?
N304 C307 C309 C310 174(2) . . . . ?
N304 C307 C309 C313 -8(3) . . . . ?
N308 C324 C321 C320 -158.6(15) . . . . ?
N308 C324 C321 C322 21(2) . . . . ?
N308 C326 C334 C335 163.9(15) . . . . ?
N308 C326 C334 C333 -16(2) . . . . ?
N309 C324 C321 C320 24(2) . . . . ?
N309 C324 C321 C322 -156.7(15) . . . . ?
N309 C325 C327 C328 9.5(19) . . . . ?
N309 C325 C327 C331 -171.2(14) . . . . ?
N306 C318 C317 C316 -3(3) . . . . ?
N311 C329 C328 C327 1(2) . . . . ?
N303 C307 C309 C310 -10(3) . . . . ?
N303 C307 C309 C313 168.2(19) . . . . ?
C324 N308 C326 N310 2(2) . . . . ?
C324 N308 C326 C334 -176.9(13) . . . . ?
C324 N309 C325 N310 4.5(19) . . . . ?
C324 N309 C325 C327 -175.8(12) . . . . ?
C324 C321 C320 C319 -179.4(15) . . . . ?
C324 C321 C322 C323 177.5(17) . . . . ?
C325 N310 C326 N308 0(2) . . . . ?
C325 N310 C326 C334 178.4(13) . . . . ?
C325 N309 C324 N308 -3(2) . . . . ?
C325 N309 C324 C321 174.2(11) . . . . ?
C325 C327 C328 C329 -178.5(13) . . . . ?
C325 C327 C331 C330 179.0(16) . . . . ?
C327 C331 C330 N311 -2(3) . . . . ?
N305 C312 C313 C309 0(4) . . . . ?
C321 C320 C319 N307 -1(3) . . . . ?
C321 C322 C323 N307 6(3) . . . . ?
C303 C304 C305 N301 1(3) . . . . ?
C303 C302 C301 N301 5(4) . . . . ?
C306 N302 C308 N304 5(2) . . . . ?
C306 N302 C308 C316 -175.8(15) . . . . ?
C306 N303 C307 N304 4(3) . . . . ?
C306 N303 C307 C309 -172.5(16) . . . . ?
C306 C303 C304 C305 -179.1(18) . . . . ?
C306 C303 C302 C301 176.6(19) . . . . ?
C304 C303 C306 N302 -3(3) . . . . ?
C304 C303 C306 N303 -177.1(17) . . . . ?
C304 C303 C302 C301 -6(3) . . . . ?
C326 N310 C325 N309 -3.2(19) . . . . ?
C326 N310 C325 C327 177.1(12) . . . . ?
C326 N308 C324 N309 0(2) . . . . ?
C326 N308 C324 C321 -177.0(12) . . . . ?
C326 C334 C335 C336 -178.0(17) . . . . ?
C326 C334 C333 C332 177.3(19) . . . . ?
C307 N304 C308 N302 -1(2) . . . . ?
C307 N304 C308 C316 179.4(16) . . . . ?
C307 N303 C306 N302 0(3) . . . . ?
C307 N303 C306 C303 173.8(16) . . . . ?
C307 C309 C310 C311 -180(2) . . . . ?
C307 C309 C313 C312 -178(2) . . . . ?
C334 C335 C336 N312 -1(3) . . . . ?
C334 C333 C332 N312 2(4) . . . . ?
C316 C315 C314 N306 1(3) . . . . ?
C320 C321 C322 C323 -3(3) . . . . ?
C308 N302 C306 N303 -4(3) . . . . ?
C308 N302 C306 C303 -177.9(15) . . . . ?
C308 N304 C307 N303 -3(3) . . . . ?
C308 N304 C307 C309 172.9(16) . . . . ?
C308 C316 C317 C318 -178.9(17) . . . . ?
C308 C316 C315 C314 179.8(18) . . . . ?
C329 N311 C330 C331 6(3) . . . . ?
C319 N307 C323 C322 -6(3) . . . . ?
C322 C321 C320 C319 1(2) . . . . ?
C328 C327 C331 C330 -2(3) . . . . ?
C318 N306 C314 C315 -1(3) . . . . ?
C302 C303 C306 N302 174.8(18) . . . . ?
C302 C303 C306 N303 1(3) . . . . ?
C302 C303 C304 C305 3(3) . . . . ?
C309 C310 C311 N305 -5(4) . . . . ?
C317 C316 C308 N302 174.8(16) . . . . ?
C317 C316 C308 N304 -6(3) . . . . ?
C317 C316 C315 C314 -1(3) . . . . ?
C335 C334 C333 C332 -3(3) . . . . ?
C301 N301 C305 C304 -2(3) . . . . ?
C305 N301 C301 C302 -1(3) . . . . ?
C336 N312 C332 C333 -1(4) . . . . ?
C315 C316 C308 N302 -6(3) . . . . ?
C315 C316 C308 N304 173.0(17) . . . . ?
C315 C316 C317 C318 2(3) . . . . ?
C314 N306 C318 C317 2(3) . . . . ?
C333 C334 C335 C336 2(3) . . . . ?
C323 N307 C319 C320 3(3) . . . . ?
C310 C309 C313 C312 0(3) . . . . ?
C311 N305 C312 C313 -3(4) . . . . ?
C331 C327 C328 C329 2(2) . . . . ?
C312 N305 C311 C310 5(4) . . . . ?
C330 N311 C329 C328 -5(2) . . . . ?
C332 N312 C336 C335 0(3) . . . . ?
C313 C309 C310 C311 3(4) . . . . ?
Zn43 N306 C318 C317 178.5(16) . . . . ?
Zn43 N306 C314 C315 -177.1(16) . . . . ?
Zn43 N307 C319 C320 179.1(14) . . . . ?
Zn43 N307 C323 C322 178.6(18) . . . . ?
Zn42 N312 C336 C335 177.2(18) 3_455 . . . ?
Zn42 N312 C332 C333 -177.8(18) 3_455 . . . ?
Zn42 N305 C311 C310 -177.8(19) . . . . ?
Zn42 N305 C312 C313 179.8(19) . . . . ?
Zn31 N301 C301 C302 -171.5(19) . . . . ?
Zn31 N301 C305 C304 168.3(15) . . . . ?
Zn31 N311 C329 C328 172.2(11) 8_455 . . . ?
Zn31 N311 C330 C331 -171.5(16) 8_455 . . . ?
C4A C5A C6A C1A 0.0 . . . . ?
C4A C5A C13A O1A 75(5) . . . . ?
C4A C7A C8A O2A 1(3) . . . . ?
C4A C7A C8A C9A -180(2) . . . . ?
C5A C4A C3A C2A 0.0 . . . . ?
C5A C4A C7A C12A 88(2) . . . . ?
C5A C4A C7A C8A -92(2) . . . . ?
C5A C6A C1A C2A 0.0 . . . . ?
C6A C5A C13A O1A -101(5) . . . . ?
C6A C1A C2A C3A 0.0 . . . . ?
C1A C2A C3A C4A 0.0 . . . . ?
C3A C4A C5A C6A 0.0 . . . . ?
C3A C4A C5A C13A -176(4) . . . . ?
C3A C4A C7A C12A -91(2) . . . . ?
C3A C4A C7A C8A 89(3) . . . . ?
O2A C8A C9A C10A 179(3) . . . . ?
O4A C10A C11A C12A 171(3) . . . . ?
O4A C10A C9A C8A -170(3) . . . . ?
O3A C12A C7A C4A 4(3) . . . . ?
O3A C12A C7A C8A -176(4) . . . . ?
C10A C11A C12A O3A 176(4) . . . . ?
C10A C11A C12A C7A 0.0 . . . . ?
C11A C10A C9A C8A 0.0 . . . . ?
C11A C12A C7A C4A 180(2) . . . . ?
C11A C12A C7A C8A 0.0 . . . . ?
C12A C7A C8A O2A -179(3) . . . . ?
C12A C7A C8A C9A 0.0 . . . . ?
C7A C4A C5A C6A -179(3) . . . . ?
C7A C4A C5A C13A 5(3) . . . . ?
C7A C4A C3A C2A 179(3) . . . . ?
C7A C8A C9A C10A 0.0 . . . . ?
C9A C10A C11A C12A 0.0 . . . . ?
C14A O2A C8A C7A 178(3) . . . . ?
C14A O2A C8A C9A -1(5) . . . . ?
C16A O4A C10A C11A -176(3) . . . . ?
C16A O4A C10A C9A -6(5) . . . . ?
C15A O3A C12A C11A 9(6) . . . . ?
C15A O3A C12A C7A -175(4) . . . . ?
O4B C10B C9B C8B 172(3) . . . . ?
C16B O4B C10B C11B 9(5) . . . . ?
C16B O4B C10B C9B -163(4) . . . . ?
C14B O2B C8B C7B -172(4) . . . . ?
C14B O2B C8B C9B 2(6) . . . . ?
C7B C12B C11B C10B 0.0 . . . . ?
C7B C12B O3B C15B -156(5) . . . . ?
C7B C4B C5B C6B 177(3) . . . . ?
C7B C4B C5B C13B -3(3) . . . . ?
C7B C4B C3B C2B -177(3) . . . . ?
C12B C7B C8B O2B 175(3) . . . . ?
C12B C7B C8B C9B 0.0 . . . . ?
C12B C7B C4B C5B -79(3) . . . . ?
C12B C7B C4B C3B 98(2) . . . . ?
C12B C11B C10B O4B -172(3) . . . . ?
C12B C11B C10B C9B 0.0 . . . . ?
C11B C12B O3B C15B 19(7) . . . . ?
C11B C10B C9B C8B 0.0 . . . . ?
C10B C9B C8B O2B -174(4) . . . . ?
C10B C9B C8B C7B 0.0 . . . . ?
C8B C7B C12B C11B 0.0 . . . . ?
C8B C7B C12B O3B 175(4) . . . . ?
C8B C7B C4B C5B 99(2) . . . . ?
C8B C7B C4B C3B -84(2) . . . . ?
O3B C12B C11B C10B -175(4) . . . . ?
C4B C7B C12B C11B 178(3) . . . . ?
C4B C7B C12B O3B -7(3) . . . . ?
C4B C7B C8B O2B -3(3) . . . . ?
C4B C7B C8B C9B -178(2) . . . . ?
C4B C5B C6B C1B 0.0 . . . . ?
C4B C5B C13B O1B 156(4) . . . . ?
C5B C4B C3B C2B 0.0 . . . . ?
C5B C6B C1B C2B 0.0 . . . . ?
C6B C5B C13B O1B -24(4) . . . . ?
C6B C1B C2B C3B 0.0 . . . . ?
C1B C2B C3B C4B 0.0 . . . . ?
C3B C4B C5B C6B 0.0 . . . . ?
C3B C4B C5B C13B 179.2(13) . . . . ?
C13B C5B C6B C1B -179.2(12) . . . . ?
C13A C5A C6A C1A 176(4) . . . . ?
C806 C801 C802 C803 53(4) . . . . ?
C801 C806 C805 C804 56(4) . . . . ?
C801 C802 C803 C804 -58(4) . . . . ?
C802 C803 C804 C805 61(4) . . . . ?
C803 C804 C805 C806 -59(4) . . . . ?
C805 C806 C801 C802 -53(4) . . . . ?
C812 C811 C810 C809 54(6) . . . . ?
C811 C812 C807 C808 58(5) . . . . ?
C811 C810 C809 C808 -53(6) . . . . ?
C810 C809 C808 C807 54(5) . . . . ?
C809 C808 C807 C812 -57(5) . . . . ?
C807 C812 C811 C810 -57(5) . . . . ?

loop_
_exptl_oxdiff_crystal_face_indexfrac_h
_exptl_oxdiff_crystal_face_indexfrac_k
_exptl_oxdiff_crystal_face_indexfrac_l
_exptl_oxdiff_crystal_face_x
_exptl_oxdiff_crystal_face_y
_exptl_oxdiff_crystal_face_z
1.0005 -0.0003 -0.9997 -0.0068 -0.0174 0.0583
-1.0005 0.0003 0.9997 0.0068 0.0174 -0.0583
2.0013 -2.0008 -0.9977 -0.0432 -0.2211 0.0209
1.0006 0.9997 -2.0003 0.0245 0.0705 0.1247
0.0000 1.0000 -1.0007 0.0313 0.0879 0.0664
-1.0003 -0.0000 -0.0001 0.0398 0.0069 -0.0210
1.0003 0.0000 0.0001 -0.0398 -0.0069 0.0210
2.0002 0.0004 1.0000 -0.1126 -0.0034 0.0048
-2.0002 -0.0004 -1.0000 0.1126 0.0034 -0.0048
0.0003 -0.0003 -0.9998 0.0330 -0.0105 0.0372
-0.0003 0.0003 0.9998 -0.0330 0.0105 -0.0372
2.0003 1.0004 -0.0007 -0.0813 0.0845 0.0712
-2.0003 -1.0004 0.0007 0.0813 -0.0845 -0.0712
1.0011 -1.0009 -1.9985 0.0279 -0.1263 0.0663
2.0007 -1.0002 0.0011 -0.0779 -0.1123 0.0128
